data_7246559
loop_
_publ_author_name
'Yin, Sen'
'Li, Xiaomeng'
'Wang, Hongjing'
'Li, Jingya'
'Huang, Wenru'
'Gao, Ting'
'Yan, Pengfei'
'Zhou, Yanyan'
'Li, Hongfeng'

_publ_section_title
;
 Coordination-driven self-assembly of a sandwich shaped Eu(iii) complex
 for induced circularly polarized luminescence
;
_journal_issue 10
_journal_name_full CrystEngComm
_journal_page_first 1541
_journal_page_last 1549
_journal_paper_doi 10.1039/D3CE00030C
_journal_volume 25
_journal_year 2023
_chemical_formula_moiety 'C64 H36 Eu F12 O8, H2 O, C6 H16 N'
_chemical_formula_sum 'C70 H54 Eu F12 N O9'
_chemical_formula_weight 1433.10
_space_group_crystal_system triclinic
_space_group_IT_number 2
_space_group_name_Hall '-P 1'
_space_group_name_H-M_alt 'P -1'
_atom_sites_solution_hydrogens mixed
_atom_sites_solution_primary dual
_audit_creation_date 2022-12-14
_audit_creation_method
;
Olex2 1.5
(compiled 2022.04.07 svn.rca3783a0 for OlexSys, GUI svn.r6498)
;
_audit_update_record
;
2023-01-06 deposited with the CCDC.	2023-02-21 downloaded from the CCDC.
;
_cell_angle_alpha 65.0780(10)
_cell_angle_beta 80.3730(10)
_cell_angle_gamma 86.0460(10)
_cell_formula_units_Z 4
_cell_length_a 14.7676(3)
_cell_length_b 19.8952(5)
_cell_length_c 23.4556(5)
_cell_measurement_reflns_used 9971
_cell_measurement_temperature 193.00
_cell_measurement_theta_max 27.30
_cell_measurement_theta_min 2.40
_cell_volume 6161.6(2)
_computing_cell_refinement 'SAINT V8.40B (Bruker, 2019)'
_computing_data_collection 'APEX4 V2022.1-1 (Bruker, 2022)'
_computing_data_reduction 'SAINT V8.40B (Bruker, 2019)'
_computing_molecular_graphics 'Olex2 1.5 (Dolomanov et al., 2009)'
_computing_publication_material 'Olex2 1.5 (Dolomanov et al., 2009)'
_computing_structure_refinement 'SHELXL 2019/2 (Sheldrick, 2015)'
_computing_structure_solution 'SHELXT 2018/2 (Sheldrick, 2018)'
_diffrn_ambient_temperature 193.00
_diffrn_detector CPAD
_diffrn_detector_area_resol_mean 7.41
_diffrn_detector_type 'Bruker PHOTON 100'
_diffrn_measured_fraction_theta_full 0.996
_diffrn_measured_fraction_theta_max 0.985
_diffrn_measurement_device 'four-circle diffractometer'
_diffrn_measurement_device_type 'Bruker D8 VENTURE PHOTON 100'
_diffrn_measurement_method '\w and \f shutterless scans'
_diffrn_measurement_specimen_support 'nylon loop'
_diffrn_radiation_monochromator 'Helios Multi-layer Optic'
_diffrn_radiation_probe x-ray
_diffrn_radiation_type MoK\a
_diffrn_radiation_wavelength 0.71073
_diffrn_reflns_av_R_equivalents 0.0537
_diffrn_reflns_av_unetI/netI 0.0828
_diffrn_reflns_Laue_measured_fraction_full 0.996
_diffrn_reflns_Laue_measured_fraction_max 0.985
_diffrn_reflns_limit_h_max 19
_diffrn_reflns_limit_h_min -19
_diffrn_reflns_limit_k_max 20
_diffrn_reflns_limit_k_min -25
_diffrn_reflns_limit_l_max 30
_diffrn_reflns_limit_l_min -30
_diffrn_reflns_number 59431
_diffrn_reflns_point_group_measured_fraction_full 0.996
_diffrn_reflns_point_group_measured_fraction_max 0.985
_diffrn_reflns_theta_full 25.242
_diffrn_reflns_theta_max 27.602
_diffrn_reflns_theta_min 1.790
_diffrn_source TXS
_diffrn_source_current 40.0
_diffrn_source_power 2.0
_diffrn_source_type 'Rotaing Anode'
_diffrn_source_voltage 50.0
_diffrn_standards_number 0
_exptl_absorpt_coefficient_mu 1.115
_exptl_absorpt_correction_T_max 0.7456
_exptl_absorpt_correction_T_min 0.6541
_exptl_absorpt_correction_type multi-scan
_exptl_absorpt_process_details
;
SADABS-2016/2 (Bruker,2016/2) was used for absorption correction.
wR2(int) was 0.0819 before and 0.0567 after correction.
The Ratio of minimum to maximum transmission is 0.8773.
The \l/2 correction factor is Not present.
;
_exptl_crystal_density_diffrn 1.545
_exptl_crystal_description block
_exptl_crystal_F_000 2896
_exptl_crystal_size_max 0.13
_exptl_crystal_size_mid 0.12
_exptl_crystal_size_min 0.1
_refine_diff_density_max 0.833
_refine_diff_density_min -0.684
_refine_diff_density_rms 0.099
_refine_ls_extinction_method none
_refine_ls_goodness_of_fit_ref 1.015
_refine_ls_hydrogen_treatment constr
_refine_ls_matrix_type full
_refine_ls_number_parameters 1706
_refine_ls_number_reflns 28166
_refine_ls_number_restraints 90
_refine_ls_restrained_S_all 1.021
_refine_ls_R_factor_all 0.0846
_refine_ls_R_factor_gt 0.0490
_refine_ls_shift/su_max 0.002
_refine_ls_shift/su_mean 0.000
_refine_ls_structure_factor_coef Fsqd
_refine_ls_weighting_details 'w=1/[\s^2^(Fo^2^)+(0.0259P)^2^+7.9926P] where P=(Fo^2^+2Fc^2^)/3'
_refine_ls_weighting_scheme calc
_refine_ls_wR_factor_gt 0.0944
_refine_ls_wR_factor_ref 0.1103
_reflns_Friedel_coverage 0.000
_reflns_number_gt 19916
_reflns_number_total 28166
_reflns_threshold_expression 'I > 2\s(I)'
_cod_data_source_file d3ce00030c2.cif
_cod_data_source_block 221213_wqangz_099046_0m
_cod_depositor_comments
;
The following automatic conversions were performed:

data item '_diffrn_radiation_probe' value 'X-ray' was changed to
'x-ray' in accordance with the
/home/data/users/saulius/crontab/automatic-downloads/current/RSC/lib/dictionaries/cif_core.dic
dictionary named 'cif_core.dic' version 2.4.2 last updated on
2011-04-26.

Automatic conversion script
Id: cif_fix_values 7556 2019-12-06 15:28:31Z antanas 
;
_cod_database_code 7246559
_shelx_shelxl_version_number 2019/2
_shelx_space_group_comment
;
The symmetry employed for this shelxl refinement is uniquely defined
by the following loop, which should always be used as a source of
symmetry information in preference to the above space-group names.
They are only intended as comments.
;
_shelx_estimated_absorpt_t_max 0.897
_shelx_estimated_absorpt_t_min 0.869
_olex2_refinement_description
;
1. Fixed Uiso
 At 1.2 times of:
  All C(H) groups, All C(H,H) groups, All C(H,H,H,H) groups, All N(H) groups
 At 1.5 times of:
  All C(H,H,H) groups, All O(H,H) groups
2. Uiso/Uaniso restraints and constraints
N2 \\sim C129 \\sim C130 \\sim C131 \\sim C132 \\sim C133 \\sim C134: within 2A
with sigma of 0.01 and sigma for terminal atoms of 0.02 within 2A
N1 \\sim C1A \\sim C1B \\sim C135 \\sim C136 \\sim C137 \\sim C138 \\sim C140
\\sim C141: within 2A with sigma of 0.01 and sigma for terminal atoms of 0.02
within 2A
3. Others
 Sof(H13H)=Sof(H13I)=Sof(C1B)=Sof(H1BA)=Sof(H1BB)=Sof(H1BC)=1-FVAR(1)
 Sof(H13F)=Sof(H13G)=Sof(C135)=Sof(H13J)=Sof(H13K)=Sof(H13L)=FVAR(1)
 Sof(H14C)=Sof(H14D)=Sof(C1A)=Sof(H1AA)=Sof(H1AB)=Sof(H1AC)=1-FVAR(2)
 Sof(H14A)=Sof(H14B)=Sof(C141)=Sof(H14E)=Sof(H14F)=Sof(H14G)=FVAR(2)
4.a Riding coordinates:
 O18(H18A,H18B)
4.b Free rotating group:
 O17(H17A,H17B)
4.c Ternary CH refined with riding coordinates:
 N2(H2), N1(H1)
4.d Secondary CH2 refined with riding coordinates:
 C132(H13M,H13N), C134(H13O,H13P), C138(H13D,H13E), C136(H13F,H13G), C136(H13H,
 H13I), C140(H14A,H14B), C140(H14C,H14D), C130(H13T,H13U)
4.e Aromatic/amide H refined with riding coordinates:
 C60(H60), C52(H52), C10(H10), C28(H28), C62(H62), C74(H74), C30(H30),
 C90(H90), C80(H80), C99(H99), C25(H25), C104(H104), C92(H92), C58(H58),
 C67(H67), C14(H14), C54(H54), C50(H50), C86(H86), C35(H35), C8(H8), C78(H78),
 C22(H22), C94(H94), C106(H106), C88(H88), C76(H76), C13(H13), C26(H26),
 C51(H51), C6(H6), C48(H48), C16(H16), C89(H89), C72(H72), C42(H42), C7(H7),
 C24(H24), C118(H118), C102(H102), C112(H112), C40(H40), C38(H38), C19(H19),
 C3(H3), C46(H46), C77(H77), C84(H84), C126(H126), C124(H124), C103(H103),
 C108(H108), C82(H82), C44(H44), C12(H12), C18(H18), C71(H71), C39(H39),
 C110(H110), C122(H122), C83(H83), C57(H57), C45(H45), C70(H70), C56(H56),
 C20(H20), C109(H109), C116(H116), C115(H115), C120(H120), C114(H114),
 C121(H121)
4.f Idealised Me refined as rotating group:
 C131(H13Q,H13R,H13S), C137(H13A,H13B,H13C), C133(H13V,H13W,H13X), C135(H13J,
 H13K,H13L), C141(H14E,H14F,H14G), C1A(H1AA,H1AB,H1AC), C1B(H1BA,H1BB,H1BC),
 C129(H12A,H12B,H12C)
;
_olex2_submission_special_instructions 'No special instructions were received'
_site XU

loop_
_space_group_symop_operation_xyz
'x, y, z'
'-x, -y, -z'

loop_
_atom_site_label
_atom_site_type_symbol
_atom_site_fract_x
_atom_site_fract_y
_atom_site_fract_z
_atom_site_U_iso_or_equiv
_atom_site_adp_type
_atom_site_occupancy
_atom_site_site_symmetry_order
_atom_site_calc_flag
_atom_site_refinement_flags_posn
_atom_site_refinement_flags_adp
_atom_site_refinement_flags_occupancy
_atom_site_disorder_assembly
_atom_site_disorder_group
Eu1 Eu 0.49778(2) 0.14020(2) 0.71291(2) 0.02738(6) Uani 1 1 d . . . . .
Eu2 Eu 0.05222(2) 0.71413(2) 0.68711(2) 0.02629(6) Uani 1 1 d . . . . .
O15 O -0.07454(17) 0.70977(16) 0.76858(13) 0.0298(6) Uani 1 1 d . . . . .
O10 O 0.07964(18) 0.60365(17) 0.77611(13) 0.0322(7) Uani 1 1 d . . . . .
F12 F 0.33494(18) 0.40820(16) 0.72079(15) 0.0569(8) Uani 1 1 d . . . . .
O8 O 0.46655(19) 0.17707(18) 0.60594(14) 0.0365(7) Uani 1 1 d . . . . .
O6 O 0.39650(18) 0.23949(16) 0.71172(13) 0.0313(7) Uani 1 1 d . . . . .
O7 O 0.58116(17) 0.25159(16) 0.64254(13) 0.0302(6) Uani 1 1 d . . . . .
O9 O 0.06398(18) 0.61239(17) 0.65663(13) 0.0331(7) Uani 1 1 d . . . . .
O12 O 0.21627(17) 0.69206(17) 0.67292(13) 0.0305(7) Uani 1 1 d . . . . .
O5 O 0.54560(18) 0.19247(16) 0.77820(13) 0.0302(6) Uani 1 1 d . . . . .
F10 F 0.3378(2) 0.38473(17) 0.64009(13) 0.0565(8) Uani 1 1 d . . . . .
O4 O 0.64913(18) 0.09776(17) 0.72599(15) 0.0373(7) Uani 1 1 d . . . . .
F11 F 0.24921(16) 0.32291(17) 0.72624(15) 0.0572(8) Uani 1 1 d . . . . .
O2 O 0.47247(18) 0.04032(16) 0.81648(14) 0.0340(7) Uani 1 1 d . . . . .
F9 F 0.35851(19) 0.19589(18) 0.52162(14) 0.0608(9) Uani 1 1 d . . . . .
O1 O 0.34885(19) 0.09299(18) 0.72814(15) 0.0393(7) Uani 1 1 d . . . . .
O3 O 0.5223(2) 0.02886(18) 0.69210(16) 0.0420(8) Uani 1 1 d . . . . .
O11 O 0.11280(19) 0.77091(18) 0.57642(13) 0.0392(8) Uani 1 1 d . . . . .
O13 O 0.10933(18) 0.76457(17) 0.74827(14) 0.0329(7) Uani 1 1 d . . . . .
O16 O -0.08996(19) 0.71456(19) 0.65012(14) 0.0385(8) Uani 1 1 d . . . . .
F14 F 0.1374(3) 0.44217(18) 0.66019(16) 0.0724(10) Uani 1 1 d . . . . .
O14 O 0.0057(2) 0.84038(18) 0.65230(15) 0.0417(8) Uani 1 1 d . . . . .
F15 F 0.0541(2) 0.5216(2) 0.60296(17) 0.0802(12) Uani 1 1 d . . . . .
F21 F -0.3156(2) 0.7718(3) 0.62943(17) 0.1055(17) Uani 1 1 d . . . . .
F6 F 0.1525(2) 0.0001(2) 0.7995(2) 0.0874(12) Uani 1 1 d . . . . .
F23 F -0.1507(2) 0.9272(2) 0.6471(2) 0.1123(16) Uani 1 1 d . . . . .
F18 F 0.1297(3) 0.8482(2) 0.45311(15) 0.1019(15) Uani 1 1 d . . . . .
F20 F -0.2489(3) 0.6833(3) 0.6136(2) 0.1081(16) Uani 1 1 d . . . . .
F13 F 0.1956(3) 0.5419(3) 0.58918(19) 0.1078(16) Uani 1 1 d . . . . .
F8 F 0.4024(3) 0.3069(2) 0.46575(16) 0.0917(13) Uani 1 1 d . . . . .
C60 C 0.6617(3) 0.2161(2) 0.84712(18) 0.0302(9) Uani 1 1 d . . . . .
H60 H 0.651211 0.167163 0.852319 0.036 Uiso 1 1 calc R U . . .
C68 C 0.1314(3) 0.5496(2) 0.78025(19) 0.0311(9) Uani 1 1 d . . . . .
C93 C -0.1569(2) 0.7298(2) 0.77027(18) 0.0257(8) Uani 1 1 d . . . . .
O17 O 0.3903(3) 0.0372(2) 0.6119(2) 0.0662(11) Uani 1 1 d G . . . .
H17A H 0.429514 0.023968 0.638582 0.099 Uiso 1 1 d G U . . .
H17B H 0.383750 0.084696 0.600573 0.099 Uiso 1 1 d G U . . .
C66 C 0.1080(3) 0.5522(2) 0.6784(2) 0.0297(9) Uani 1 1 d . . . . .
C53 C 0.7797(3) 0.1644(3) 0.91893(19) 0.0312(10) Uani 1 1 d . . . . .
F22 F -0.0329(3) 0.9900(2) 0.5955(2) 0.0956(13) Uani 1 1 d . . . . .
F4 F 0.2259(2) -0.0415(2) 0.7375(2) 0.0941(14) Uani 1 1 d . . . . .
C59 C 0.6104(3) 0.2738(2) 0.80988(18) 0.0280(9) Uani 1 1 d . . . . .
F7 F 0.4908(2) 0.2178(3) 0.46584(18) 0.1092(17) Uani 1 1 d . . . . .
C29 C 0.5689(2) 0.3066(2) 0.59268(19) 0.0285(9) Uani 1 1 d . . . . .
C91 C -0.2031(3) 0.7403(2) 0.82772(19) 0.0275(9) Uani 1 1 d . . . . .
C27 C 0.6147(3) 0.3775(2) 0.57993(19) 0.0292(9) Uani 1 1 d . . . . .
N2 N -0.0738(3) 0.7202(3) 0.43055(19) 0.0533(11) Uani 1 1 d . U . . .
H2 H -0.053786 0.711096 0.471866 0.064 Uiso 1 1 calc R U . . .
C52 C 0.8723(3) 0.1679(3) 0.9230(2) 0.0361(11) Uani 1 1 d . . . . .
H52 H 0.905215 0.213073 0.899303 0.043 Uiso 1 1 calc R U . . .
C63 C 0.4063(3) 0.2940(2) 0.72386(19) 0.0294(9) Uani 1 1 d . . . . .
C10 C 0.8126(3) 0.0878(3) 0.7718(2) 0.0339(10) Uani 1 1 d . . . . .
H10 H 0.798035 0.133757 0.739346 0.041 Uiso 1 1 calc R U . . .
C85 C -0.1351(3) 0.7239(3) 0.98148(19) 0.0335(10) Uani 1 1 d . . . . .
C28 C 0.6730(3) 0.3757(3) 0.62182(19) 0.0306(9) Uani 1 1 d . . . . .
H28 H 0.681760 0.330291 0.656856 0.037 Uiso 1 1 calc R U . . .
C62 C 0.4728(3) 0.3082(2) 0.75195(19) 0.0304(9) Uani 1 1 d . . . . .
H62 H 0.473083 0.355072 0.753676 0.036 Uiso 1 1 calc R U . . .
C55 C 0.7288(3) 0.2284(2) 0.87727(19) 0.0294(9) Uani 1 1 d . . . . .
O18 O -0.0373(3) 0.6744(2) 0.55034(16) 0.0705(13) Uani 1 1 d . . . . .
H18A H -0.025557 0.709038 0.561471 0.106 Uiso 1 1 d R U . . .
H18B H -0.090287 0.656628 0.572651 0.106 Uiso 1 1 d R U . . .
C100 C 0.2700(3) 0.6818(3) 0.6299(2) 0.0320(10) Uani 1 1 d . . . . .
C61 C 0.5411(3) 0.2555(2) 0.77847(18) 0.0278(9) Uani 1 1 d . . . . .
C74 C 0.1460(3) 0.5286(2) 0.89064(19) 0.0299(9) Uani 1 1 d . . . . .
H74 H 0.092109 0.557696 0.890208 0.036 Uiso 1 1 calc R U . . .
C30 C 0.5152(3) 0.3034(3) 0.5489(2) 0.0349(10) Uani 1 1 d . . . . .
H30 H 0.507845 0.347062 0.511907 0.042 Uiso 1 1 calc R U . . .
F24 F -0.0870(3) 0.9903(2) 0.6834(2) 0.1054(15) Uani 1 1 d . . . . .
F2 F 0.6267(3) -0.1336(2) 0.7020(2) 0.1117(17) Uani 1 1 d . . . . .
C90 C -0.2965(3) 0.7555(3) 0.8374(2) 0.0368(11) Uani 1 1 d . . . . .
H90 H -0.333466 0.759645 0.806612 0.044 Uiso 1 1 calc R U . . .
C80 C 0.0901(3) 0.5723(2) 0.9971(2) 0.0320(10) Uani 1 1 d . . . . .
H80 H 0.079015 0.606549 0.956097 0.038 Uiso 1 1 calc R U . . .
C41 C 0.5355(3) -0.1245(3) 0.9885(2) 0.0339(10) Uani 1 1 d . . . . .
C75 C 0.1476(3) 0.5122(2) 1.00219(19) 0.0316(10) Uani 1 1 d . . . . .
C69 C 0.1801(3) 0.5155(3) 0.8370(2) 0.0337(10) Uani 1 1 d . . . . .
C99 C 0.2575(3) 0.7131(3) 0.5656(2) 0.0382(11) Uani 1 1 d . . . . .
H99 H 0.302378 0.704161 0.535564 0.046 Uiso 1 1 calc R U . . .
F1 F 0.5179(3) -0.0812(2) 0.6583(3) 0.139(2) Uani 1 1 d . . . . .
C87 C -0.1901(3) 0.7398(2) 0.92994(19) 0.0308(9) Uani 1 1 d . . . . .
C25 C 0.6450(3) 0.5080(3) 0.5217(2) 0.0429(11) Uani 1 1 d . . . . .
H25 H 0.634697 0.553805 0.487515 0.052 Uiso 1 1 calc R U . . .
C104 C 0.5066(3) 0.5478(3) 0.6850(2) 0.0387(11) Uani 1 1 d . . . . .
H104 H 0.559406 0.518395 0.697123 0.046 Uiso 1 1 calc R U . . .
C37 C 0.4453(3) -0.0790(2) 0.9014(2) 0.0320(9) Uani 1 1 d . . . . .
C92 C -0.1514(3) 0.7333(2) 0.87435(19) 0.0293(9) Uani 1 1 d . . . . .
H92 H -0.087467 0.723763 0.867937 0.035 Uiso 1 1 calc R U . . .
C34 C 0.3115(3) 0.0324(3) 0.7672(2) 0.0378(11) Uani 1 1 d . . . . .
C58 C 0.6256(3) 0.3458(2) 0.8021(2) 0.0334(10) Uani 1 1 d . . . . .
H58 H 0.589412 0.385596 0.777772 0.040 Uiso 1 1 calc R U . . .
C9 C 0.8849(3) 0.0847(3) 0.8042(2) 0.0353(10) Uani 1 1 d . . . . .
C15 C 0.9416(3) 0.2871(3) 0.7528(2) 0.0348(10) Uani 1 1 d . . . . .
C67 C 0.1433(3) 0.5193(3) 0.7341(2) 0.0327(10) Uani 1 1 d . . . . .
H67 H 0.177176 0.474678 0.742377 0.039 Uiso 1 1 calc R U . . .
C14 C 1.0323(3) 0.2813(3) 0.7651(2) 0.0382(11) Uani 1 1 d . . . . .
H14 H 1.064879 0.324589 0.757454 0.046 Uiso 1 1 calc R U . . .
C54 C 0.7346(3) 0.0975(3) 0.95465(19) 0.0311(10) Uani 1 1 d . . . . .
H54 H 0.671074 0.094809 0.953392 0.037 Uiso 1 1 calc R U . . .
C101 C 0.3530(3) 0.6341(3) 0.64849(19) 0.0317(10) Uani 1 1 d . . . . .
C50 C 0.8710(3) 0.0393(3) 0.9958(2) 0.0390(11) Uani 1 1 d . . . . .
H50 H 0.902563 -0.002867 1.021827 0.047 Uiso 1 1 calc R U . . .
C11 C 0.9377(3) 0.1524(3) 0.7891(2) 0.0341(10) Uani 1 1 d . . . . .
C86 C -0.0703(3) 0.6673(3) 0.99252(19) 0.0321(10) Uani 1 1 d . . . . .
H86 H -0.061915 0.641791 0.965690 0.038 Uiso 1 1 calc R U . . .
C35 C 0.3392(3) -0.0208(3) 0.8209(2) 0.0429(12) Uani 1 1 d . . . . .
H35 H 0.301875 -0.063693 0.844459 0.051 Uiso 1 1 calc R U . . .
C8 C 0.9040(3) 0.0161(3) 0.8519(2) 0.0358(10) Uani 1 1 d . . . . .
H8 H 0.952907 0.012360 0.874786 0.043 Uiso 1 1 calc R U . . .
C17 C 0.8952(3) 0.3592(3) 0.7253(2) 0.0342(10) Uani 1 1 d . . . . .
C78 C 0.0669(3) 0.5347(3) 1.1098(2) 0.0403(12) Uani 1 1 d . . . . .
H78 H 0.040268 0.542143 1.146502 0.048 Uiso 1 1 calc R U . . .
C22 C 0.8315(3) 0.3673(3) 0.6849(2) 0.0348(10) Uani 1 1 d . . . . .
H22 H 0.819720 0.326422 0.676209 0.042 Uiso 1 1 calc R U . . .
C94 C -0.2072(3) 0.7422(3) 0.7203(2) 0.0371(11) Uani 1 1 d . . . . .
H94 H -0.269439 0.757463 0.724393 0.045 Uiso 1 1 calc R U . . .
C106 C 0.3933(3) 0.6339(3) 0.6974(2) 0.0332(10) Uani 1 1 d . . . . .
H106 H 0.367509 0.663597 0.718882 0.040 Uiso 1 1 calc R U . . .
C4 C 0.6826(3) 0.0343(3) 0.7503(2) 0.0394(11) Uani 1 1 d . . . . .
C65 C 0.1251(3) 0.5145(3) 0.6327(2) 0.0381(11) Uani 1 1 d . . . . .
C5 C 0.7611(3) 0.0252(3) 0.7858(2) 0.0356(10) Uani 1 1 d . . . . .
C88 C -0.2836(3) 0.7564(3) 0.9378(2) 0.0390(11) Uani 1 1 d . . . . .
H88 H -0.311498 0.762037 0.975074 0.047 Uiso 1 1 calc R U . . .
C76 C 0.1647(3) 0.4634(3) 1.0631(2) 0.0385(11) Uani 1 1 d . . . . .
H76 H 0.204336 0.422169 1.068261 0.046 Uiso 1 1 calc R U . . .
C13 C 1.0744(3) 0.2123(3) 0.7886(2) 0.0439(12) Uani 1 1 d . . . . .
H13 H 1.135707 0.208953 0.796980 0.053 Uiso 1 1 calc R U . . .
F19 F -0.1963(3) 0.7898(3) 0.55990(16) 0.1073(17) Uani 1 1 d . . . . .
C105 C 0.4709(3) 0.5912(3) 0.7165(2) 0.0361(10) Uani 1 1 d . . . . .
C107 C 0.5109(3) 0.5921(3) 0.7704(2) 0.0384(11) Uani 1 1 d . . . . .
C26 C 0.6020(3) 0.4450(3) 0.5295(2) 0.0358(10) Uani 1 1 d . . . . .
H26 H 0.563122 0.447560 0.500183 0.043 Uiso 1 1 calc R U . . .
C113 C 0.4195(3) 0.6250(3) 0.9163(2) 0.0434(12) Uani 1 1 d . . . . .
C31 C 0.4734(3) 0.2388(3) 0.5585(2) 0.0347(10) Uani 1 1 d . . . . .
C51 C 0.9162(3) 0.1057(3) 0.9615(2) 0.0402(12) Uani 1 1 d . . . . .
H51 H 0.979089 0.108959 0.964273 0.048 Uiso 1 1 calc R U . . .
C6 C 0.7817(3) -0.0424(3) 0.8335(2) 0.0423(11) Uani 1 1 d . . . . .
H6 H 0.747277 -0.085541 0.843374 0.051 Uiso 1 1 calc R U . . .
F5 F 0.1918(3) 0.0727(3) 0.7050(2) 0.143(2) Uani 1 1 d . . . . .
C23 C 0.7187(3) 0.4392(3) 0.6133(2) 0.0344(10) Uani 1 1 d . . . . .
C36 C 0.4206(3) -0.0155(3) 0.8435(2) 0.0338(10) Uani 1 1 d . . . . .
C48 C 0.6614(3) -0.0514(3) 0.9944(2) 0.0341(10) Uani 1 1 d . . . . .
H48 H 0.657558 -0.018181 0.951655 0.041 Uiso 1 1 calc R U . . .
C47 C 0.7252(3) -0.0364(3) 1.0256(2) 0.0341(10) Uani 1 1 d . . . . .
C98 C 0.1829(3) 0.7563(3) 0.5447(2) 0.0392(11) Uani 1 1 d . . . . .
C16 C 0.8968(3) 0.2217(3) 0.76583(19) 0.0313(10) Uani 1 1 d . . . . .
H16 H 0.835019 0.224693 0.758383 0.038 Uiso 1 1 calc R U . . .
C73 C 0.1886(3) 0.5000(2) 0.9448(2) 0.0336(10) Uani 1 1 d . . . . .
C89 C -0.3356(3) 0.7647(3) 0.8912(2) 0.0467(13) Uani 1 1 d . . . . .
H89 H -0.398870 0.776894 0.896522 0.056 Uiso 1 1 calc R U . . .
C64 C 0.3323(3) 0.3535(3) 0.7027(2) 0.0370(10) Uani 1 1 d . . . . .
C72 C 0.2697(3) 0.4600(3) 0.9429(2) 0.0431(12) Uani 1 1 d . . . . .
H72 H 0.301386 0.441069 0.978567 0.052 Uiso 1 1 calc R U . . .
C42 C 0.5078(3) -0.0672(3) 0.9346(2) 0.0349(10) Uani 1 1 d . . . . .
H42 H 0.532359 -0.018912 0.920300 0.042 Uiso 1 1 calc R U . . .
C79 C 0.0484(3) 0.5840(3) 1.0498(2) 0.0342(10) Uani 1 1 d . . . . .
C123 C 0.1052(3) 0.8009(3) 0.8317(2) 0.0375(11) Uani 1 1 d . . . . .
C119 C 0.2039(3) 0.7411(3) 0.9118(2) 0.0386(11) Uani 1 1 d . . . . .
C7 C 0.8530(3) -0.0461(3) 0.8664(2) 0.0411(11) Uani 1 1 d . . . . .
H7 H 0.866824 -0.091926 0.899313 0.049 Uiso 1 1 calc R U . . .
C24 C 0.7031(3) 0.5053(3) 0.5629(2) 0.0390(11) Uani 1 1 d . . . . .
H24 H 0.732667 0.549336 0.556728 0.047 Uiso 1 1 calc R U . . .
C95 C -0.1707(3) 0.7331(3) 0.6665(2) 0.0367(11) Uani 1 1 d . . . . .
C118 C 0.3493(3) 0.6752(3) 0.8951(2) 0.0407(11) Uani 1 1 d . . . . .
H118 H 0.349686 0.701935 0.850562 0.049 Uiso 1 1 calc R U . . .
C102 C 0.3902(3) 0.5895(3) 0.6178(2) 0.0368(11) Uani 1 1 d . . . . .
H102 H 0.362976 0.588684 0.584162 0.044 Uiso 1 1 calc R U . . .
C49 C 0.7785(3) 0.0338(3) 0.99245(19) 0.0346(10) Uani 1 1 d . . . . .
C43 C 0.6040(3) -0.1122(3) 1.0231(2) 0.0344(10) Uani 1 1 d . . . . .
F16 F 0.1539(4) 0.7447(3) 0.45360(19) 0.140(2) Uani 1 1 d . . . . .
C112 C 0.4537(3) 0.6049(3) 0.8181(2) 0.0398(11) Uani 1 1 d . . . . .
H112 H 0.389825 0.611569 0.815851 0.048 Uiso 1 1 calc R U . . .
C40 C 0.4974(3) -0.1947(3) 1.0082(2) 0.0371(10) Uani 1 1 d . . . . .
H40 H 0.514456 -0.234661 1.044798 0.045 Uiso 1 1 calc R U . . .
C125 C 0.0768(3) 0.8103(3) 0.7704(2) 0.0354(10) Uani 1 1 d . . . . .
C38 C 0.4096(3) -0.1500(3) 0.9225(2) 0.0389(11) Uani 1 1 d . . . . .
H38 H 0.367009 -0.159015 0.900331 0.047 Uiso 1 1 calc R U . . .
C19 C 0.8664(3) 0.4862(3) 0.7095(2) 0.0460(12) Uani 1 1 d . . . . .
H19 H 0.878903 0.527123 0.717955 0.055 Uiso 1 1 calc R U . . .
C3 C 0.6496(3) -0.0287(3) 0.7459(3) 0.0524(14) Uani 1 1 d . . . . .
H3 H 0.679437 -0.075023 0.764367 0.063 Uiso 1 1 calc R U . . .
F17 F 0.2633(3) 0.8098(4) 0.43964(17) 0.176(3) Uani 1 1 d . . . . .
C46 C 0.7331(3) -0.0870(3) 1.0868(2) 0.0428(12) Uani 1 1 d . . . . .
H46 H 0.776893 -0.078813 1.108639 0.051 Uiso 1 1 calc R U . . .
C77 C 0.1238(3) 0.4753(3) 1.1157(2) 0.0430(12) Uani 1 1 d . . . . .
H77 H 0.135326 0.441505 1.156757 0.052 Uiso 1 1 calc R U . . .
N1 N 0.2923(3) -0.0484(3) 0.5754(2) 0.0613(12) Uani 1 1 d . U . . .
H1 H 0.324333 -0.022977 0.595185 0.074 Uiso 1 1 calc R U . . .
C84 C -0.1482(3) 0.7599(3) 1.0219(2) 0.0408(11) Uani 1 1 d . . . . .
H84 H -0.192290 0.798493 1.015795 0.049 Uiso 1 1 calc R U . . .
C126 C 0.0172(3) 0.8690(3) 0.7396(2) 0.0428(12) Uani 1 1 d . . . . .
H126 H -0.003792 0.902168 0.758586 0.051 Uiso 1 1 calc R U . . .
C124 C 0.1733(3) 0.7506(3) 0.8558(2) 0.0367(10) Uani 1 1 d . . . . .
H124 H 0.199879 0.721846 0.833692 0.044 Uiso 1 1 calc R U . . .
C111 C 0.4866(3) 0.6084(3) 0.8691(2) 0.0420(11) Uani 1 1 d . . . . .
C21 C 0.7848(3) 0.4339(3) 0.6569(2) 0.0366(10) Uani 1 1 d . . . . .
C103 C 0.4666(3) 0.5467(3) 0.6362(2) 0.0435(12) Uani 1 1 d . . . . .
H103 H 0.491670 0.516243 0.615305 0.052 Uiso 1 1 calc R U . . .
C108 C 0.6038(3) 0.5795(3) 0.7759(2) 0.0481(13) Uani 1 1 d . . . . .
H108 H 0.644804 0.570309 0.744123 0.058 Uiso 1 1 calc R U . . .
C117 C 0.2789(3) 0.6877(3) 0.9364(2) 0.0409(11) Uani 1 1 d . . . . .
C82 C -0.0326(3) 0.6834(3) 1.0809(2) 0.0413(11) Uani 1 1 d . . . . .
H82 H 0.001440 0.669867 1.115035 0.050 Uiso 1 1 calc R U . . .
C44 C 0.6134(3) -0.1613(3) 1.0852(2) 0.0439(12) Uani 1 1 d . . . . .
H44 H 0.574907 -0.203780 1.106454 0.053 Uiso 1 1 calc R U . . .
C81 C -0.0175(3) 0.6464(3) 1.04097(19) 0.0333(10) Uani 1 1 d . . . . .
C12 C 1.0293(3) 0.1493(3) 0.7998(2) 0.0425(12) Uani 1 1 d . . . . .
H12 H 1.059948 0.102942 0.814907 0.051 Uiso 1 1 calc R U . . .
C18 C 0.9118(3) 0.4194(3) 0.7371(2) 0.0433(12) Uani 1 1 d . . . . .
H18 H 0.954789 0.415036 0.764360 0.052 Uiso 1 1 calc R U . . .
C71 C 0.3040(3) 0.4478(3) 0.8903(2) 0.0501(14) Uani 1 1 d . . . . .
H71 H 0.359359 0.420540 0.890152 0.060 Uiso 1 1 calc R U . . .
C39 C 0.4359(3) -0.2071(3) 0.9757(2) 0.0426(11) Uani 1 1 d . . . . .
H39 H 0.411329 -0.255348 0.989870 0.051 Uiso 1 1 calc R U . . .
C110 C 0.5791(3) 0.5952(3) 0.8735(3) 0.0519(14) Uani 1 1 d . . . . .
H110 H 0.603028 0.596366 0.908194 0.062 Uiso 1 1 calc R U . . .
C122 C 0.0637(3) 0.8408(3) 0.8660(3) 0.0502(13) Uani 1 1 d . . . . .
H122 H 0.015847 0.874981 0.850806 0.060 Uiso 1 1 calc R U . . .
C127 C -0.0108(3) 0.8795(3) 0.6842(2) 0.0413(11) Uani 1 1 d . . . . .
C83 C -0.0969(3) 0.7395(3) 1.0708(2) 0.0473(13) Uani 1 1 d . . . . .
H83 H -0.105974 0.764486 1.097993 0.057 Uiso 1 1 calc R U . . .
C57 C 0.6940(3) 0.3589(3) 0.8302(2) 0.0405(11) Uani 1 1 d . . . . .
H57 H 0.705752 0.407996 0.824008 0.049 Uiso 1 1 calc R U . . .
C2 C 0.5753(3) -0.0243(3) 0.7153(3) 0.0505(14) Uani 1 1 d . . . . .
C45 C 0.6781(3) -0.1490(3) 1.1164(2) 0.0499(13) Uani 1 1 d . . . . .
H45 H 0.684426 -0.183580 1.158337 0.060 Uiso 1 1 calc R U . . .
C70 C 0.2601(3) 0.4742(3) 0.8372(2) 0.0452(12) Uani 1 1 d . . . . .
H70 H 0.284357 0.464157 0.801466 0.054 Uiso 1 1 calc R U . . .
C56 C 0.7451(3) 0.3007(3) 0.8672(2) 0.0370(11) Uani 1 1 d . . . . .
H56 H 0.792052 0.310425 0.885872 0.044 Uiso 1 1 calc R U . . .
C20 C 0.8029(3) 0.4935(3) 0.6698(2) 0.0448(12) Uani 1 1 d . . . . .
H20 H 0.771684 0.539207 0.651384 0.054 Uiso 1 1 calc R U . . .
F3 F 0.5000(5) -0.1381(3) 0.7583(4) 0.202(4) Uani 1 1 d . . . . .
C97 C 0.1833(4) 0.7924(4) 0.4724(2) 0.0658(19) Uani 1 1 d . . . . .
C128 C -0.0711(4) 0.9469(3) 0.6532(3) 0.0616(15) Uani 1 1 d . . . . .
C109 C 0.6362(3) 0.5805(3) 0.8275(3) 0.0554(15) Uani 1 1 d . . . . .
H109 H 0.699299 0.570718 0.831276 0.067 Uiso 1 1 calc R U . . .
C116 C 0.2799(4) 0.6480(3) 1.0019(2) 0.0504(14) Uani 1 1 d . . . . .
H116 H 0.231237 0.653709 1.031547 0.060 Uiso 1 1 calc R U . . .
C115 C 0.3516(4) 0.6007(3) 1.0232(2) 0.0564(15) Uani 1 1 d . . . . .
H115 H 0.352975 0.575499 1.067641 0.068 Uiso 1 1 calc R U . . .
C96 C -0.2345(3) 0.7447(4) 0.6181(3) 0.0624(19) Uani 1 1 d . . . . .
C120 C 0.1625(3) 0.7823(3) 0.9444(2) 0.0534(14) Uani 1 1 d . . . . .
H120 H 0.182702 0.777043 0.982481 0.064 Uiso 1 1 calc R U . . .
C33 C 0.2208(4) 0.0177(3) 0.7503(3) 0.0567(15) Uani 1 1 d . . . . .
C114 C 0.4209(4) 0.5893(3) 0.9813(2) 0.0503(13) Uani 1 1 d . . . . .
H114 H 0.470106 0.556879 0.996872 0.060 Uiso 1 1 calc R U . . .
C32 C 0.4315(4) 0.2407(3) 0.5021(2) 0.0518(14) Uani 1 1 d . . . . .
C121 C 0.0932(4) 0.8301(4) 0.9222(3) 0.0629(17) Uani 1 1 d . . . . .
H121 H 0.064439 0.856657 0.945781 0.076 Uiso 1 1 calc R U . . .
C1 C 0.5527(5) -0.0964(4) 0.7105(4) 0.080(2) Uani 1 1 d . . . . .
C132 C -0.1759(4) 0.7157(4) 0.4427(3) 0.0646(16) Uani 1 1 d . U . . .
H13M H -0.200115 0.750865 0.461422 0.078 Uiso 1 1 calc R U . . .
H13N H -0.194492 0.665195 0.474592 0.078 Uiso 1 1 calc R U . . .
C134 C -0.0377(5) 0.7953(5) 0.3837(3) 0.086(2) Uani 1 1 d . U . . .
H13O H 0.030314 0.794448 0.377246 0.103 Uiso 1 1 calc R U . . .
H13P H -0.057823 0.807478 0.342242 0.103 Uiso 1 1 calc R U . . .
C131 C -0.2198(4) 0.7327(4) 0.3843(3) 0.083(2) Uani 1 1 d . U . . .
H13Q H -0.204623 0.783585 0.353279 0.124 Uiso 1 1 calc R U . . .
H13R H -0.286632 0.727469 0.396387 0.124 Uiso 1 1 calc R U . . .
H13S H -0.196634 0.698117 0.365461 0.124 Uiso 1 1 calc R U . . .
C137 C 0.3220(4) -0.1621(4) 0.6710(4) 0.089(2) Uani 1 1 d . U . . .
H13A H 0.374390 -0.173964 0.645181 0.133 Uiso 1 1 calc R U . . .
H13B H 0.293881 -0.208051 0.704241 0.133 Uiso 1 1 calc R U . . .
H13C H 0.343145 -0.132511 0.690751 0.133 Uiso 1 1 calc R U . . .
C138 C 0.2518(4) -0.1182(4) 0.6290(3) 0.0740(17) Uani 1 1 d . U . . .
H13D H 0.227808 -0.149363 0.611291 0.089 Uiso 1 1 calc R U . . .
H13E H 0.199702 -0.105286 0.655095 0.089 Uiso 1 1 calc R U . . .
C136 C 0.2129(4) 0.0021(4) 0.5485(3) 0.087(2) Uani 1 1 d . U . . .
H13F H 0.174101 0.009649 0.584090 0.105 Uiso 0.642(11) 1 calc R U P A 1
H13G H 0.239342 0.050956 0.518180 0.105 Uiso 0.642(11) 1 calc R U P A 1
H13H H 0.165729 -0.028137 0.544715 0.105 Uiso 0.358(11) 1 calc R U P A 2
H13I H 0.184652 0.022490 0.579258 0.105 Uiso 0.358(11) 1 calc R U P A 2
C140 C 0.3621(5) -0.0593(4) 0.5271(4) 0.0836(19) Uani 1 1 d . U . . .
H14A H 0.416261 -0.084007 0.547256 0.100 Uiso 0.592(11) 1 calc R U P B 1
H14B H 0.336739 -0.092740 0.512228 0.100 Uiso 0.592(11) 1 calc R U P B 1
H14C H 0.411333 -0.088725 0.550731 0.100 Uiso 0.408(11) 1 calc R U P B 2
H14D H 0.388689 -0.009512 0.499737 0.100 Uiso 0.408(11) 1 calc R U P B 2
C130 C -0.0306(6) 0.6632(5) 0.4117(3) 0.098(2) Uani 1 1 d . U . . .
H13T H -0.063610 0.662135 0.378652 0.118 Uiso 1 1 calc R U . . .
H13U H 0.032683 0.680199 0.390790 0.118 Uiso 1 1 calc R U . . .
C133 C -0.0714(7) 0.8536(5) 0.4067(4) 0.134(4) Uani 1 1 d . U . . .
H13V H -0.038949 0.900285 0.379231 0.201 Uiso 1 1 calc R U . . .
H13W H -0.059765 0.837854 0.450470 0.201 Uiso 1 1 calc R U . . .
H13X H -0.137476 0.860909 0.405569 0.201 Uiso 1 1 calc R U . . .
C135 C 0.1547(7) -0.0197(7) 0.5175(5) 0.095(4) Uani 0.642(11) 1 d . U P A 1
H13J H 0.108854 0.018947 0.501638 0.142 Uiso 0.642(11) 1 calc R U P A 1
H13K H 0.123644 -0.066113 0.547445 0.142 Uiso 0.642(11) 1 calc R U P A 1
H13L H 0.191241 -0.027215 0.481664 0.142 Uiso 0.642(11) 1 calc R U P A 1
C141 C 0.3908(8) 0.0066(9) 0.4745(6) 0.110(5) Uani 0.592(11) 1 d . U P B 1
H14E H 0.446769 -0.002625 0.449804 0.165 Uiso 0.592(11) 1 calc R U P B 1
H14F H 0.403314 0.044019 0.489059 0.165 Uiso 0.592(11) 1 calc R U P B 1
H14G H 0.342335 0.024534 0.447674 0.165 Uiso 0.592(11) 1 calc R U P B 1
C1A C 0.3499(11) -0.0931(9) 0.4816(8) 0.083(5) Uani 0.408(11) 1 d . U P B 2
H1AA H 0.338887 -0.146475 0.505453 0.125 Uiso 0.408(11) 1 calc R U P B 2
H1AB H 0.405536 -0.084672 0.450076 0.125 Uiso 0.408(11) 1 calc R U P B 2
H1AC H 0.297345 -0.069885 0.459780 0.125 Uiso 0.408(11) 1 calc R U P B 2
C1B C 0.2373(15) 0.0604(15) 0.4899(11) 0.117(7) Uani 0.358(11) 1 d . U P A 2
H1BA H 0.268709 0.098636 0.495398 0.175 Uiso 0.358(11) 1 calc R U P A 2
H1BB H 0.181904 0.081530 0.470890 0.175 Uiso 0.358(11) 1 calc R U P A 2
H1BC H 0.278372 0.042489 0.461980 0.175 Uiso 0.358(11) 1 calc R U P A 2
C129 C -0.0245(8) 0.5929(5) 0.4543(4) 0.162(4) Uani 1 1 d . U . . .
H12A H 0.009080 0.563452 0.433040 0.243 Uiso 1 1 calc R U . . .
H12B H -0.086365 0.572324 0.473040 0.243 Uiso 1 1 calc R U . . .
H12C H 0.008144 0.591527 0.487821 0.243 Uiso 1 1 calc R U . . .

loop_
_atom_site_aniso_label
_atom_site_aniso_U_11
_atom_site_aniso_U_22
_atom_site_aniso_U_33
_atom_site_aniso_U_23
_atom_site_aniso_U_13
_atom_site_aniso_U_12
Eu1 0.02906(11) 0.02293(12) 0.03290(12) -0.01263(10) -0.01090(9) 0.00413(9)
Eu2 0.02626(10) 0.02757(13) 0.02510(11) -0.01148(10) -0.00517(8) 0.00609(9)
O15 0.0244(13) 0.0356(19) 0.0295(15) -0.0144(15) -0.0049(11) 0.0072(12)
O10 0.0350(15) 0.0309(18) 0.0263(15) -0.0088(14) -0.0041(12) 0.0059(13)
F12 0.0532(17) 0.0463(19) 0.092(2) -0.0463(19) -0.0279(16) 0.0213(14)
O8 0.0416(16) 0.035(2) 0.0354(17) -0.0153(16) -0.0113(14) 0.0015(14)
O6 0.0305(14) 0.0261(17) 0.0385(17) -0.0136(15) -0.0099(12) 0.0039(12)
O7 0.0310(14) 0.0310(18) 0.0281(15) -0.0108(15) -0.0074(12) 0.0016(13)
O9 0.0370(15) 0.0301(18) 0.0350(16) -0.0155(15) -0.0115(13) 0.0090(13)
O12 0.0249(13) 0.0390(19) 0.0300(15) -0.0173(15) -0.0034(12) 0.0021(13)
O5 0.0376(15) 0.0239(17) 0.0302(15) -0.0110(14) -0.0107(12) 0.0044(13)
F10 0.0673(19) 0.047(2) 0.0440(17) -0.0078(16) -0.0178(14) 0.0221(16)
O4 0.0311(15) 0.0325(19) 0.053(2) -0.0202(17) -0.0144(14) 0.0069(14)
F11 0.0230(12) 0.056(2) 0.084(2) -0.0228(19) -0.0036(13) 0.0035(13)
O2 0.0334(15) 0.0236(17) 0.0419(18) -0.0085(15) -0.0097(13) -0.0044(13)
F9 0.0585(17) 0.066(2) 0.0588(19) -0.0179(18) -0.0288(15) -0.0136(16)
O1 0.0323(15) 0.0308(19) 0.055(2) -0.0140(17) -0.0165(14) 0.0002(14)
O3 0.0428(17) 0.036(2) 0.062(2) -0.0312(19) -0.0262(16) 0.0141(15)
O11 0.0357(16) 0.044(2) 0.0282(16) -0.0074(16) -0.0031(13) 0.0092(15)
O13 0.0343(15) 0.0316(18) 0.0398(17) -0.0224(16) -0.0066(13) 0.0065(13)
O16 0.0340(16) 0.053(2) 0.0354(17) -0.0251(17) -0.0108(13) 0.0148(15)
F14 0.122(3) 0.043(2) 0.069(2) -0.0363(19) -0.037(2) 0.029(2)
O14 0.0439(17) 0.0313(19) 0.0425(19) -0.0098(17) -0.0070(15) 0.0102(15)
F15 0.090(2) 0.101(3) 0.096(3) -0.077(3) -0.059(2) 0.045(2)
F21 0.063(2) 0.208(5) 0.092(3) -0.102(3) -0.055(2) 0.076(3)
F6 0.0368(17) 0.101(3) 0.127(3) -0.050(3) -0.0119(19) -0.0007(19)
F23 0.061(2) 0.063(3) 0.201(5) -0.035(3) -0.053(3) 0.025(2)
F18 0.133(3) 0.108(4) 0.0372(19) -0.008(2) -0.025(2) 0.060(3)
F20 0.101(3) 0.147(4) 0.145(4) -0.111(4) -0.078(3) 0.033(3)
F13 0.111(3) 0.137(4) 0.108(3) -0.102(3) 0.065(2) -0.069(3)
F8 0.123(3) 0.072(3) 0.068(2) 0.006(2) -0.068(2) -0.028(2)
C60 0.030(2) 0.031(3) 0.027(2) -0.011(2) -0.0003(17) -0.0033(18)
C68 0.030(2) 0.028(3) 0.029(2) -0.005(2) -0.0029(17) -0.0013(18)
C93 0.0257(19) 0.023(2) 0.027(2) -0.0094(19) -0.0052(16) 0.0027(17)
O17 0.082(3) 0.040(2) 0.093(3) -0.031(3) -0.050(2) 0.007(2)
C66 0.030(2) 0.026(2) 0.036(2) -0.016(2) -0.0030(18) 0.0034(18)
C53 0.031(2) 0.042(3) 0.028(2) -0.022(2) -0.0066(17) 0.0015(19)
F22 0.101(3) 0.052(3) 0.097(3) 0.000(2) -0.014(2) 0.028(2)
F4 0.065(2) 0.117(4) 0.149(4) -0.096(3) -0.032(2) -0.008(2)
C59 0.029(2) 0.030(3) 0.024(2) -0.012(2) 0.0000(16) -0.0012(18)
F7 0.073(2) 0.223(6) 0.082(3) -0.114(4) -0.009(2) -0.002(3)
C29 0.0237(19) 0.034(3) 0.027(2) -0.013(2) -0.0009(16) 0.0044(18)
C91 0.0271(19) 0.028(2) 0.028(2) -0.013(2) -0.0025(16) 0.0008(17)
C27 0.028(2) 0.029(3) 0.025(2) -0.008(2) -0.0010(16) 0.0026(18)
N2 0.058(2) 0.076(3) 0.032(2) -0.028(2) -0.0135(18) 0.013(2)
C52 0.033(2) 0.047(3) 0.035(2) -0.022(2) -0.0070(19) -0.004(2)
C63 0.027(2) 0.026(2) 0.029(2) -0.008(2) 0.0014(17) 0.0018(17)
C10 0.034(2) 0.035(3) 0.035(2) -0.016(2) -0.0104(18) 0.009(2)
C85 0.038(2) 0.036(3) 0.027(2) -0.014(2) 0.0007(18) -0.005(2)
C28 0.028(2) 0.030(3) 0.026(2) -0.005(2) -0.0041(16) 0.0026(18)
C62 0.030(2) 0.027(2) 0.034(2) -0.013(2) -0.0045(17) 0.0055(18)
C55 0.031(2) 0.034(3) 0.024(2) -0.015(2) -0.0008(16) -0.0031(18)
O18 0.084(3) 0.096(4) 0.050(2) -0.048(3) -0.028(2) 0.042(3)
C100 0.0252(19) 0.041(3) 0.031(2) -0.017(2) -0.0006(17) -0.0024(19)
C61 0.032(2) 0.027(2) 0.023(2) -0.011(2) -0.0016(16) 0.0031(18)
C74 0.028(2) 0.026(2) 0.036(2) -0.012(2) -0.0091(17) 0.0011(17)
C30 0.033(2) 0.039(3) 0.027(2) -0.008(2) -0.0063(18) 0.000(2)
F24 0.146(4) 0.064(3) 0.118(3) -0.050(3) -0.043(3) 0.063(3)
F2 0.136(4) 0.085(3) 0.178(4) -0.099(3) -0.096(3) 0.059(3)
C90 0.028(2) 0.048(3) 0.036(2) -0.019(2) -0.0058(18) 0.005(2)
C80 0.035(2) 0.030(3) 0.028(2) -0.005(2) -0.0107(18) -0.0062(19)
C41 0.030(2) 0.036(3) 0.030(2) -0.012(2) 0.0047(17) 0.0006(19)
C75 0.034(2) 0.029(3) 0.030(2) -0.007(2) -0.0109(18) -0.0073(19)
C69 0.036(2) 0.032(3) 0.033(2) -0.011(2) -0.0109(18) 0.0020(19)
C99 0.028(2) 0.053(3) 0.030(2) -0.016(2) 0.0023(17) 0.005(2)
F1 0.176(4) 0.091(3) 0.237(6) -0.115(4) -0.157(5) 0.064(3)
C87 0.035(2) 0.030(3) 0.027(2) -0.011(2) -0.0043(17) -0.0001(19)
C25 0.050(3) 0.035(3) 0.033(3) -0.006(2) -0.005(2) 0.005(2)
C104 0.031(2) 0.037(3) 0.041(3) -0.011(2) -0.0054(19) 0.009(2)
C37 0.031(2) 0.027(3) 0.035(2) -0.011(2) -0.0039(18) -0.0009(18)
C92 0.0260(19) 0.029(3) 0.029(2) -0.009(2) -0.0016(16) 0.0007(17)
C34 0.033(2) 0.031(3) 0.053(3) -0.020(3) -0.008(2) -0.001(2)
C58 0.041(2) 0.024(2) 0.033(2) -0.010(2) -0.0041(19) -0.0001(19)
C9 0.028(2) 0.042(3) 0.039(3) -0.020(2) -0.0061(18) 0.008(2)
C15 0.031(2) 0.045(3) 0.030(2) -0.017(2) -0.0031(18) -0.004(2)
C67 0.030(2) 0.033(3) 0.036(2) -0.015(2) -0.0092(18) 0.0092(19)
C14 0.034(2) 0.050(3) 0.029(2) -0.015(2) -0.0034(18) -0.011(2)
C54 0.028(2) 0.039(3) 0.028(2) -0.015(2) -0.0077(17) -0.0004(19)
C101 0.026(2) 0.035(3) 0.029(2) -0.012(2) 0.0014(17) 0.0004(18)
C50 0.038(2) 0.047(3) 0.034(2) -0.017(2) -0.013(2) 0.009(2)
C11 0.029(2) 0.046(3) 0.032(2) -0.019(2) -0.0088(18) 0.004(2)
C86 0.035(2) 0.036(3) 0.027(2) -0.016(2) -0.0005(17) -0.0049(19)
C35 0.040(2) 0.030(3) 0.057(3) -0.013(3) -0.013(2) -0.007(2)
C8 0.030(2) 0.041(3) 0.040(3) -0.019(2) -0.0103(19) 0.009(2)
C17 0.029(2) 0.042(3) 0.033(2) -0.016(2) -0.0037(18) -0.006(2)
C78 0.039(2) 0.051(3) 0.026(2) -0.009(2) -0.0076(19) -0.013(2)
C22 0.031(2) 0.037(3) 0.037(2) -0.016(2) -0.0015(18) -0.0061(19)
C94 0.032(2) 0.051(3) 0.034(2) -0.023(2) -0.0110(18) 0.015(2)
C106 0.028(2) 0.038(3) 0.032(2) -0.014(2) -0.0010(17) 0.0004(19)
C4 0.035(2) 0.037(3) 0.054(3) -0.025(3) -0.015(2) 0.010(2)
C65 0.040(2) 0.036(3) 0.043(3) -0.019(2) -0.013(2) 0.007(2)
C5 0.032(2) 0.037(3) 0.045(3) -0.023(2) -0.0095(19) 0.006(2)
C88 0.036(2) 0.045(3) 0.038(3) -0.024(2) 0.0029(19) 0.005(2)
C76 0.038(2) 0.033(3) 0.037(3) -0.003(2) -0.017(2) -0.005(2)
C13 0.030(2) 0.064(4) 0.038(3) -0.020(3) -0.010(2) -0.002(2)
F19 0.097(3) 0.168(5) 0.042(2) -0.024(3) -0.038(2) 0.031(3)
C105 0.032(2) 0.039(3) 0.034(2) -0.013(2) -0.0043(18) 0.002(2)
C107 0.032(2) 0.036(3) 0.044(3) -0.013(2) -0.009(2) 0.005(2)
C26 0.039(2) 0.039(3) 0.028(2) -0.012(2) -0.0059(18) 0.006(2)
C113 0.055(3) 0.035(3) 0.040(3) -0.010(2) -0.018(2) -0.006(2)
C31 0.027(2) 0.047(3) 0.033(2) -0.020(2) -0.0050(18) 0.005(2)
C51 0.033(2) 0.056(4) 0.041(3) -0.028(3) -0.014(2) 0.004(2)
C6 0.038(2) 0.036(3) 0.056(3) -0.023(3) -0.012(2) 0.007(2)
F5 0.098(3) 0.091(4) 0.171(4) 0.049(3) -0.105(3) -0.042(3)
C23 0.032(2) 0.034(3) 0.031(2) -0.010(2) -0.0026(18) 0.0038(19)
C36 0.030(2) 0.030(3) 0.041(3) -0.016(2) -0.0032(19) 0.0015(19)
C48 0.035(2) 0.033(3) 0.026(2) -0.006(2) -0.0048(18) 0.005(2)
C47 0.032(2) 0.037(3) 0.034(2) -0.017(2) -0.0029(18) 0.006(2)
C98 0.039(2) 0.049(3) 0.025(2) -0.011(2) -0.0062(19) 0.001(2)
C16 0.0243(19) 0.046(3) 0.027(2) -0.020(2) -0.0019(16) -0.0007(19)
C73 0.036(2) 0.027(3) 0.036(2) -0.009(2) -0.0124(19) -0.0031(19)
C89 0.028(2) 0.069(4) 0.047(3) -0.030(3) -0.002(2) 0.010(2)
C64 0.035(2) 0.035(3) 0.041(3) -0.017(2) -0.007(2) 0.005(2)
C72 0.039(2) 0.041(3) 0.049(3) -0.013(3) -0.024(2) 0.008(2)
C42 0.033(2) 0.028(3) 0.036(2) -0.008(2) 0.0028(18) -0.0025(19)
C79 0.034(2) 0.038(3) 0.029(2) -0.010(2) -0.0061(18) -0.010(2)
C123 0.040(2) 0.038(3) 0.042(3) -0.026(2) 0.004(2) -0.013(2)
C119 0.044(2) 0.038(3) 0.036(3) -0.019(2) 0.003(2) -0.017(2)
C7 0.045(3) 0.040(3) 0.038(3) -0.015(2) -0.015(2) 0.015(2)
C24 0.040(2) 0.030(3) 0.043(3) -0.014(2) 0.000(2) -0.003(2)
C95 0.039(2) 0.044(3) 0.032(2) -0.018(2) -0.0174(19) 0.013(2)
C118 0.055(3) 0.039(3) 0.032(2) -0.015(2) -0.011(2) -0.010(2)
C102 0.035(2) 0.043(3) 0.032(2) -0.019(2) 0.0007(18) -0.001(2)
C49 0.038(2) 0.043(3) 0.024(2) -0.014(2) -0.0082(18) 0.002(2)
C43 0.031(2) 0.037(3) 0.027(2) -0.009(2) 0.0000(17) 0.008(2)
F16 0.243(6) 0.142(5) 0.060(3) -0.057(3) -0.064(3) 0.041(4)
C112 0.042(2) 0.034(3) 0.043(3) -0.013(2) -0.016(2) 0.004(2)
C40 0.036(2) 0.029(3) 0.034(2) -0.003(2) 0.0016(19) 0.003(2)
C125 0.029(2) 0.031(3) 0.048(3) -0.021(2) 0.0024(19) -0.0053(19)
C38 0.036(2) 0.030(3) 0.045(3) -0.012(2) 0.000(2) -0.005(2)
C19 0.047(3) 0.044(3) 0.052(3) -0.023(3) -0.005(2) -0.014(2)
C3 0.052(3) 0.036(3) 0.087(4) -0.037(3) -0.037(3) 0.022(2)
F17 0.067(3) 0.320(9) 0.034(2) 0.023(3) 0.0086(18) 0.006(4)
C46 0.044(3) 0.048(3) 0.030(2) -0.009(2) -0.009(2) 0.003(2)
C77 0.044(3) 0.047(3) 0.029(2) -0.002(2) -0.014(2) -0.012(2)
N1 0.067(3) 0.060(3) 0.063(3) -0.028(3) -0.012(2) -0.015(2)
C84 0.050(3) 0.041(3) 0.034(3) -0.020(2) -0.004(2) 0.005(2)
C126 0.043(3) 0.035(3) 0.058(3) -0.029(3) -0.003(2) 0.005(2)
C124 0.041(2) 0.034(3) 0.038(3) -0.021(2) 0.003(2) -0.008(2)
C111 0.050(3) 0.037(3) 0.041(3) -0.015(2) -0.016(2) 0.000(2)
C21 0.035(2) 0.035(3) 0.036(2) -0.013(2) 0.0025(19) -0.008(2)
C103 0.040(2) 0.049(3) 0.041(3) -0.023(3) 0.006(2) 0.003(2)
C108 0.037(2) 0.049(3) 0.050(3) -0.012(3) -0.009(2) 0.002(2)
C117 0.055(3) 0.039(3) 0.034(3) -0.019(2) -0.007(2) -0.014(2)
C82 0.052(3) 0.044(3) 0.030(2) -0.014(2) -0.011(2) -0.009(2)
C44 0.047(3) 0.037(3) 0.030(2) -0.001(2) 0.004(2) -0.003(2)
C81 0.038(2) 0.034(3) 0.027(2) -0.011(2) -0.0033(18) -0.011(2)
C12 0.037(2) 0.056(4) 0.037(3) -0.020(3) -0.011(2) 0.006(2)
C18 0.044(3) 0.047(3) 0.043(3) -0.020(3) -0.007(2) -0.012(2)
C71 0.046(3) 0.054(4) 0.052(3) -0.022(3) -0.023(2) 0.027(3)
C39 0.039(2) 0.026(3) 0.049(3) -0.004(2) 0.003(2) -0.005(2)
C110 0.057(3) 0.042(3) 0.055(3) -0.010(3) -0.031(3) -0.003(3)
C122 0.046(3) 0.053(4) 0.064(3) -0.039(3) 0.001(2) -0.003(2)
C127 0.038(2) 0.026(3) 0.053(3) -0.012(3) -0.003(2) 0.005(2)
C83 0.061(3) 0.050(3) 0.040(3) -0.027(3) -0.008(2) -0.004(3)
C57 0.050(3) 0.033(3) 0.040(3) -0.016(2) -0.006(2) -0.005(2)
C2 0.054(3) 0.037(3) 0.076(4) -0.034(3) -0.030(3) 0.013(2)
C45 0.063(3) 0.049(4) 0.022(2) -0.001(2) -0.008(2) 0.005(3)
C70 0.041(3) 0.052(3) 0.050(3) -0.026(3) -0.016(2) 0.013(2)
C56 0.042(2) 0.042(3) 0.033(2) -0.019(2) -0.0081(19) -0.007(2)
C20 0.040(2) 0.039(3) 0.050(3) -0.015(3) -0.003(2) -0.005(2)
F3 0.270(8) 0.134(5) 0.236(8) -0.135(6) 0.085(6) -0.136(5)
C97 0.055(3) 0.106(6) 0.029(3) -0.023(4) -0.010(2) 0.021(4)
C128 0.059(4) 0.035(3) 0.079(4) -0.016(3) -0.005(3) 0.007(3)
C109 0.036(3) 0.057(4) 0.064(4) -0.010(3) -0.022(3) -0.001(2)
C116 0.071(3) 0.052(4) 0.034(3) -0.023(3) 0.000(2) -0.027(3)
C115 0.093(4) 0.040(3) 0.037(3) -0.012(3) -0.019(3) -0.020(3)
C96 0.046(3) 0.114(6) 0.046(3) -0.051(4) -0.021(2) 0.035(3)
C120 0.053(3) 0.074(4) 0.050(3) -0.043(3) 0.002(2) -0.015(3)
C33 0.042(3) 0.051(4) 0.076(4) -0.021(3) -0.018(3) -0.006(3)
C114 0.073(3) 0.038(3) 0.046(3) -0.017(3) -0.025(3) -0.002(3)
C32 0.052(3) 0.066(4) 0.039(3) -0.019(3) -0.014(2) -0.011(3)
C121 0.060(3) 0.082(5) 0.073(4) -0.062(4) 0.004(3) -0.007(3)
C1 0.077(4) 0.058(5) 0.146(7) -0.066(5) -0.078(5) 0.039(4)
C132 0.058(3) 0.090(4) 0.054(3) -0.038(3) -0.002(3) -0.012(3)
C134 0.083(4) 0.112(6) 0.045(3) -0.006(4) -0.026(3) -0.026(4)
C131 0.057(3) 0.135(7) 0.080(4) -0.063(5) -0.016(3) -0.008(4)
C137 0.073(4) 0.052(4) 0.124(6) -0.013(4) -0.030(4) -0.014(3)
C138 0.066(3) 0.069(4) 0.085(4) -0.027(4) -0.009(3) -0.025(3)
C136 0.064(4) 0.096(5) 0.083(4) -0.015(4) -0.021(3) -0.011(4)
C140 0.090(4) 0.084(5) 0.089(5) -0.047(4) -0.014(4) -0.004(4)
C130 0.130(5) 0.112(6) 0.073(4) -0.058(4) -0.041(4) 0.056(5)
C133 0.180(8) 0.074(6) 0.141(8) -0.011(6) -0.081(7) -0.032(6)
C135 0.084(7) 0.130(10) 0.063(6) -0.029(7) -0.017(5) -0.021(7)
C141 0.076(8) 0.149(13) 0.081(9) -0.033(9) 0.014(6) -0.020(8)
C1A 0.090(10) 0.072(11) 0.102(11) -0.051(9) -0.004(9) -0.013(9)
C1B 0.093(11) 0.118(13) 0.111(12) -0.024(11) -0.009(10) 0.004(11)
C129 0.346(12) 0.080(6) 0.086(6) -0.054(5) -0.064(7) 0.049(8)

loop_
_atom_type_symbol
_atom_type_description
_atom_type_scat_dispersion_real
_atom_type_scat_dispersion_imag
_atom_type_scat_source
C C 0.0033 0.0016 'International Tables Vol C Tables 4.2.6.8 and 6.1.1.4'
H H 0.0000 0.0000 'International Tables Vol C Tables 4.2.6.8 and 6.1.1.4'
Eu Eu -0.1578 3.6682 'International Tables Vol C Tables 4.2.6.8 and 6.1.1.4'
F F 0.0171 0.0103 'International Tables Vol C Tables 4.2.6.8 and 6.1.1.4'
N N 0.0061 0.0033 'International Tables Vol C Tables 4.2.6.8 and 6.1.1.4'
O O 0.0106 0.0060 'International Tables Vol C Tables 4.2.6.8 and 6.1.1.4'

loop_
_geom_angle_atom_site_label_1
_geom_angle_atom_site_label_2
_geom_angle_atom_site_label_3
_geom_angle
_geom_angle_site_symmetry_1
_geom_angle_site_symmetry_3
_geom_angle_publ_flag
O8 Eu1 O3 74.36(10) . . ?
O6 Eu1 O8 84.00(10) . . ?
O6 Eu1 O7 74.54(9) . . ?
O6 Eu1 O5 71.43(9) . . ?
O6 Eu1 O2 108.80(10) . . ?
O6 Eu1 O3 146.55(9) . . ?
O7 Eu1 O8 70.37(9) . . ?
O7 Eu1 O3 119.55(10) . . ?
O5 Eu1 O8 140.20(10) . . ?
O5 Eu1 O7 73.11(9) . . ?
O5 Eu1 O3 139.80(9) . . ?
O4 Eu1 O8 113.33(10) . . ?
O4 Eu1 O6 142.27(10) . . ?
O4 Eu1 O7 80.19(10) . . ?
O4 Eu1 O5 74.71(9) . . ?
O4 Eu1 O2 79.05(10) . . ?
O4 Eu1 O1 139.85(11) . . ?
O4 Eu1 O3 70.89(10) . . ?
O2 Eu1 O8 141.39(10) . . ?
O2 Eu1 O7 147.54(9) . . ?
O2 Eu1 O5 77.50(10) . . ?
O2 Eu1 O3 76.13(11) . . ?
O1 Eu1 O8 76.36(10) . . ?
O1 Eu1 O6 75.10(10) . . ?
O1 Eu1 O7 136.66(10) . . ?
O1 Eu1 O5 123.91(10) . . ?
O1 Eu1 O2 72.44(10) . . ?
O1 Eu1 O3 75.19(10) . . ?
O15 Eu2 O12 140.94(8) . . ?
O10 Eu2 O15 76.59(9) . . ?
O10 Eu2 O9 71.21(9) . . ?
O10 Eu2 O12 73.70(10) . . ?
O10 Eu2 O11 136.38(10) . . ?
O10 Eu2 O16 114.25(11) . . ?
O10 Eu2 O14 145.44(10) . . ?
O9 Eu2 O15 116.37(10) . . ?
O9 Eu2 O12 76.89(9) . . ?
O11 Eu2 O15 145.85(9) . . ?
O11 Eu2 O9 76.85(11) . . ?
O11 Eu2 O12 70.67(9) . . ?
O11 Eu2 O16 84.19(10) . . ?
O13 Eu2 O15 74.51(9) . . ?
O13 Eu2 O10 79.92(10) . . ?
O13 Eu2 O9 144.70(9) . . ?
O13 Eu2 O12 75.81(9) . . ?
O13 Eu2 O11 113.94(11) . . ?
O13 Eu2 O16 137.28(9) . . ?
O13 Eu2 O14 71.64(10) . . ?
O16 Eu2 O15 70.66(9) . . ?
O16 Eu2 O9 74.97(9) . . ?
O16 Eu2 O12 145.76(9) . . ?
O14 Eu2 O15 77.19(10) . . ?
O14 Eu2 O9 141.82(10) . . ?
O14 Eu2 O12 116.21(10) . . ?
O14 Eu2 O11 74.88(11) . . ?
O14 Eu2 O16 77.11(11) . . ?
C93 O15 Eu2 136.3(2) . . ?
C68 O10 Eu2 131.3(3) . . ?
C31 O8 Eu1 131.5(3) . . ?
C63 O6 Eu1 131.4(2) . . ?
C29 O7 Eu1 135.8(2) . . ?
C66 O9 Eu2 129.4(2) . . ?
C100 O12 Eu2 132.4(2) . . ?
C61 O5 Eu1 134.9(3) . . ?
C4 O4 Eu1 132.6(3) . . ?
C36 O2 Eu1 135.6(3) . . ?
C34 O1 Eu1 131.6(3) . . ?
C2 O3 Eu1 128.0(3) . . ?
C98 O11 Eu2 131.4(3) . . ?
C125 O13 Eu2 132.6(3) . . ?
C95 O16 Eu2 131.7(3) . . ?
C127 O14 Eu2 128.8(3) . . ?
C59 C60 H60 119.3 . . ?
C59 C60 C55 121.4(4) . . ?
C55 C60 H60 119.3 . . ?
O10 C68 C69 117.6(4) . . ?
O10 C68 C67 122.5(4) . . ?
C67 C68 C69 119.9(4) . . ?
O15 C93 C91 118.1(3) . . ?
O15 C93 C94 122.5(4) . . ?
C94 C93 C91 119.4(3) . . ?
H17A O17 H17B 104.5 . . ?
O9 C66 C67 129.5(4) . . ?
O9 C66 C65 112.7(3) . . ?
C67 C66 C65 117.7(4) . . ?
C52 C53 C55 123.0(4) . . ?
C54 C53 C52 117.7(4) . . ?
C54 C53 C55 119.2(4) . . ?
C60 C59 C61 117.6(4) . . ?
C60 C59 C58 119.5(4) . . ?
C58 C59 C61 122.9(4) . . ?
O7 C29 C27 116.9(3) . . ?
O7 C29 C30 122.7(4) . . ?
C30 C29 C27 120.4(4) . . ?
C90 C91 C93 122.9(3) . . ?
C92 C91 C93 118.9(3) . . ?
C92 C91 C90 118.1(4) . . ?
C28 C27 C29 117.8(4) . . ?
C26 C27 C29 124.0(4) . . ?
C26 C27 C28 118.1(4) . . ?
C132 N2 H2 106.5 . . ?
C132 N2 C134 113.3(5) . . ?
C134 N2 H2 106.5 . . ?
C130 N2 H2 106.5 . . ?
C130 N2 C132 113.1(5) . . ?
C130 N2 C134 110.2(5) . . ?
C53 C52 H52 119.9 . . ?
C51 C52 C53 120.1(5) . . ?
C51 C52 H52 119.9 . . ?
O6 C63 C62 130.1(4) . . ?
O6 C63 C64 113.5(3) . . ?
C62 C63 C64 116.4(4) . . ?
C9 C10 H10 119.2 . . ?
C5 C10 H10 119.2 . . ?
C5 C10 C9 121.6(4) . . ?
C86 C85 C87 118.5(4) . . ?
C84 C85 C87 123.4(4) . . ?
C84 C85 C86 118.1(4) . . ?
C27 C28 H28 119.2 . . ?
C23 C28 C27 121.5(4) . . ?
C23 C28 H28 119.2 . . ?
C63 C62 H62 118.8 . . ?
C63 C62 C61 122.5(4) . . ?
C61 C62 H62 118.8 . . ?
C60 C55 C53 119.5(4) . . ?
C56 C55 C60 118.2(4) . . ?
C56 C55 C53 122.3(4) . . ?
H18A O18 H18B 104.5 . . ?
O12 C100 C99 123.7(4) . . ?
O12 C100 C101 117.5(4) . . ?
C99 C100 C101 118.8(4) . . ?
O5 C61 C59 117.3(4) . . ?
O5 C61 C62 122.8(4) . . ?
C62 C61 C59 119.9(4) . . ?
C69 C74 H74 119.1 . . ?
C73 C74 H74 119.1 . . ?
C73 C74 C69 121.9(4) . . ?
C29 C30 H30 119.0 . . ?
C31 C30 C29 122.0(4) . . ?
C31 C30 H30 119.0 . . ?
C91 C90 H90 119.7 . . ?
C89 C90 C91 120.5(4) . . ?
C89 C90 H90 119.7 . . ?
C75 C80 H80 118.8 . . ?
C79 C80 H80 118.8 . . ?
C79 C80 C75 122.5(4) . . ?
C42 C41 C43 121.7(4) . . ?
C40 C41 C42 117.3(4) . . ?
C40 C41 C43 121.0(4) . . ?
C80 C75 C76 117.7(4) . . ?
C80 C75 C73 121.0(4) . . ?
C76 C75 C73 121.3(4) . . ?
C74 C69 C68 118.5(4) . . ?
C70 C69 C68 122.5(4) . . ?
C70 C69 C74 118.9(4) . . ?
C100 C99 H99 118.7 . . ?
C98 C99 C100 122.5(4) . . ?
C98 C99 H99 118.7 . . ?
C92 C87 C85 120.5(4) . . ?
C92 C87 C88 118.3(4) . . ?
C88 C87 C85 121.0(4) . . ?
C26 C25 H25 119.7 . . ?
C26 C25 C24 120.7(5) . . ?
C24 C25 H25 119.7 . . ?
C105 C104 H104 119.5 . . ?
C105 C104 C103 121.0(4) . . ?
C103 C104 H104 119.5 . . ?
C42 C37 C36 118.7(4) . . ?
C38 C37 C36 122.4(4) . . ?
C38 C37 C42 118.9(4) . . ?
C91 C92 H92 118.9 . . ?
C87 C92 C91 122.2(4) . . ?
C87 C92 H92 118.9 . . ?
O1 C34 C35 130.1(4) . . ?
O1 C34 C33 113.4(4) . . ?
C35 C34 C33 116.5(5) . . ?
C59 C58 H58 120.2 . . ?
C57 C58 C59 119.6(4) . . ?
C57 C58 H58 120.2 . . ?
C10 C9 C11 120.6(4) . . ?
C10 C9 C8 117.6(4) . . ?
C8 C9 C11 121.7(4) . . ?
C14 C15 C17 122.2(4) . . ?
C16 C15 C14 117.4(4) . . ?
C16 C15 C17 120.4(4) . . ?
C68 C67 H67 118.7 . . ?
C66 C67 C68 122.5(4) . . ?
C66 C67 H67 118.7 . . ?
C15 C14 H14 120.0 . . ?
C13 C14 C15 120.0(4) . . ?
C13 C14 H14 120.0 . . ?
C53 C54 H54 118.6 . . ?
C53 C54 C49 122.8(4) . . ?
C49 C54 H54 118.6 . . ?
C106 C101 C100 119.4(4) . . ?
C106 C101 C102 118.8(4) . . ?
C102 C101 C100 121.8(4) . . ?
C51 C50 H50 120.1 . . ?
C51 C50 C49 119.9(4) . . ?
C49 C50 H50 120.1 . . ?
C16 C11 C9 120.5(4) . . ?
C16 C11 C12 117.3(4) . . ?
C12 C11 C9 122.1(4) . . ?
C85 C86 H86 118.5 . . ?
C81 C86 C85 123.0(4) . . ?
C81 C86 H86 118.5 . . ?
C34 C35 H35 118.2 . . ?
C34 C35 C36 123.6(4) . . ?
C36 C35 H35 118.2 . . ?
C9 C8 H8 119.4 . . ?
C7 C8 C9 121.2(4) . . ?
C7 C8 H8 119.4 . . ?
C22 C17 C15 118.3(4) . . ?
C18 C17 C15 123.4(4) . . ?
C18 C17 C22 118.3(4) . . ?
C79 C78 H78 120.2 . . ?
C77 C78 H78 120.2 . . ?
C77 C78 C79 119.7(4) . . ?
C17 C22 H22 119.2 . . ?
C17 C22 C21 121.7(4) . . ?
C21 C22 H22 119.2 . . ?
C93 C94 H94 118.4 . . ?
C95 C94 C93 123.3(4) . . ?
C95 C94 H94 118.4 . . ?
C101 C106 H106 119.0 . . ?
C101 C106 C105 121.9(4) . . ?
C105 C106 H106 119.0 . . ?
O4 C4 C5 117.4(4) . . ?
O4 C4 C3 123.4(4) . . ?
C3 C4 C5 119.2(4) . . ?
F14 C65 F15 103.6(4) . . ?
F14 C65 C66 114.7(4) . . ?
F15 C65 C66 111.7(4) . . ?
F13 C65 F14 107.1(4) . . ?
F13 C65 F15 106.7(4) . . ?
F13 C65 C66 112.4(4) . . ?
C10 C5 C4 118.0(4) . . ?
C10 C5 C6 119.6(4) . . ?
C6 C5 C4 122.4(4) . . ?
C87 C88 H88 120.0 . . ?
C89 C88 C87 120.1(4) . . ?
C89 C88 H88 120.0 . . ?
C75 C76 H76 120.0 . . ?
C77 C76 C75 119.9(4) . . ?
C77 C76 H76 120.0 . . ?
C14 C13 H13 119.4 . . ?
C12 C13 C14 121.2(4) . . ?
C12 C13 H13 119.4 . . ?
C104 C105 C106 117.9(4) . . ?
C104 C105 C107 122.3(4) . . ?
C106 C105 C107 119.7(4) . . ?
C112 C107 C105 119.1(4) . . ?
C112 C107 C108 118.0(4) . . ?
C108 C107 C105 122.9(4) . . ?
C27 C26 H26 119.7 . . ?
C25 C26 C27 120.6(4) . . ?
C25 C26 H26 119.7 . . ?
C118 C113 C111 119.0(4) . . ?
C114 C113 C118 118.3(5) . . ?
C114 C113 C111 122.6(5) . . ?
O8 C31 C30 129.9(4) . . ?
O8 C31 C32 114.3(4) . . ?
C30 C31 C32 115.8(4) . . ?
C52 C51 H51 119.3 . . ?
C50 C51 C52 121.4(4) . . ?
C50 C51 H51 119.3 . . ?
C5 C6 H6 120.3 . . ?
C7 C6 C5 119.4(5) . . ?
C7 C6 H6 120.3 . . ?
C28 C23 C21 119.7(4) . . ?
C24 C23 C28 118.3(4) . . ?
C24 C23 C21 121.9(4) . . ?
O2 C36 C37 119.2(4) . . ?
O2 C36 C35 122.5(4) . . ?
C35 C36 C37 118.4(4) . . ?
C47 C48 H48 118.5 . . ?
C43 C48 H48 118.5 . . ?
C43 C48 C47 123.0(4) . . ?
C48 C47 C49 118.8(4) . . ?
C46 C47 C48 117.9(5) . . ?
C46 C47 C49 123.2(4) . . ?
O11 C98 C99 129.3(4) . . ?
O11 C98 C97 114.3(4) . . ?
C99 C98 C97 116.4(4) . . ?
C15 C16 H16 118.3 . . ?
C11 C16 C15 123.3(4) . . ?
C11 C16 H16 118.3 . . ?
C74 C73 C75 120.3(4) . . ?
C74 C73 C72 117.6(4) . . ?
C72 C73 C75 122.2(4) . . ?
C90 C89 C88 120.7(4) . . ?
C90 C89 H89 119.7 . . ?
C88 C89 H89 119.7 . . ?
F12 C64 F11 106.7(4) . . ?
F12 C64 C63 115.0(3) . . ?
F10 C64 F12 106.6(4) . . ?
F10 C64 F11 107.0(4) . . ?
F10 C64 C63 111.2(3) . . ?
F11 C64 C63 109.9(4) . . ?
C73 C72 H72 119.6 . . ?
C71 C72 C73 120.8(4) . . ?
C71 C72 H72 119.6 . . ?
C41 C42 H42 119.1 . . ?
C37 C42 C41 121.8(4) . . ?
C37 C42 H42 119.1 . . ?
C80 C79 C78 118.6(4) . . ?
C80 C79 C81 119.3(4) . . ?
C78 C79 C81 122.1(4) . . ?
C124 C123 C125 119.2(4) . . ?
C124 C123 C122 118.9(4) . . ?
C122 C123 C125 121.9(4) . . ?
C124 C119 C117 120.8(4) . . ?
C120 C119 C124 118.4(5) . . ?
C120 C119 C117 120.7(4) . . ?
C8 C7 C6 120.7(5) . . ?
C8 C7 H7 119.7 . . ?
C6 C7 H7 119.7 . . ?
C25 C24 C23 120.7(4) . . ?
C25 C24 H24 119.6 . . ?
C23 C24 H24 119.6 . . ?
O16 C95 C94 129.5(4) . . ?
O16 C95 C96 112.9(4) . . ?
C94 C95 C96 117.5(4) . . ?
C113 C118 H118 118.9 . . ?
C117 C118 C113 122.3(4) . . ?
C117 C118 H118 118.9 . . ?
C101 C102 H102 120.0 . . ?
C103 C102 C101 120.1(4) . . ?
C103 C102 H102 120.0 . . ?
C54 C49 C50 117.9(4) . . ?
C54 C49 C47 118.4(4) . . ?
C50 C49 C47 123.6(4) . . ?
C48 C43 C41 120.9(4) . . ?
C48 C43 C44 117.1(4) . . ?
C44 C43 C41 121.9(4) . . ?
C107 C112 H112 118.9 . . ?
C107 C112 C111 122.3(4) . . ?
C111 C112 H112 118.9 . . ?
C41 C40 H40 119.3 . . ?
C39 C40 C41 121.4(4) . . ?
C39 C40 H40 119.3 . . ?
O13 C125 C123 116.4(4) . . ?
O13 C125 C126 123.2(4) . . ?
C126 C125 C123 120.4(4) . . ?
C37 C38 H38 119.9 . . ?
C39 C38 C37 120.1(4) . . ?
C39 C38 H38 119.9 . . ?
C18 C19 H19 119.8 . . ?
C18 C19 C20 120.3(4) . . ?
C20 C19 H19 119.8 . . ?
C4 C3 H3 119.0 . . ?
C2 C3 C4 121.9(4) . . ?
C2 C3 H3 119.0 . . ?
C47 C46 H46 119.7 . . ?
C45 C46 C47 120.6(4) . . ?
C45 C46 H46 119.7 . . ?
C78 C77 C76 121.6(4) . . ?
C78 C77 H77 119.2 . . ?
C76 C77 H77 119.2 . . ?
C138 N1 H1 106.2 . . ?
C138 N1 C136 107.8(5) . . ?
C136 N1 H1 106.2 . . ?
C140 N1 H1 106.2 . . ?
C140 N1 C138 115.4(5) . . ?
C140 N1 C136 114.4(5) . . ?
C85 C84 H84 120.1 . . ?
C83 C84 C85 119.9(4) . . ?
C83 C84 H84 120.1 . . ?
C125 C126 H126 118.7 . . ?
C127 C126 C125 122.5(4) . . ?
C127 C126 H126 118.7 . . ?
C123 C124 C119 121.5(4) . . ?
C123 C124 H124 119.2 . . ?
C119 C124 H124 119.2 . . ?
C112 C111 C113 117.6(4) . . ?
C110 C111 C113 124.0(4) . . ?
C110 C111 C112 118.4(5) . . ?
C22 C21 C23 119.0(4) . . ?
C20 C21 C22 118.7(4) . . ?
C20 C21 C23 122.3(4) . . ?
C104 C103 H103 119.9 . . ?
C102 C103 C104 120.2(4) . . ?
C102 C103 H103 119.9 . . ?
C107 C108 H108 120.1 . . ?
C109 C108 C107 119.9(5) . . ?
C109 C108 H108 120.1 . . ?
C118 C117 C119 120.7(4) . . ?
C118 C117 C116 117.9(5) . . ?
C116 C117 C119 121.3(4) . . ?
C81 C82 H82 119.9 . . ?
C83 C82 H82 119.9 . . ?
C83 C82 C81 120.3(4) . . ?
C43 C44 H44 119.5 . . ?
C45 C44 C43 121.0(5) . . ?
C45 C44 H44 119.5 . . ?
C86 C81 C79 118.8(4) . . ?
C86 C81 C82 117.5(4) . . ?
C82 C81 C79 123.6(4) . . ?
C11 C12 H12 119.7 . . ?
C13 C12 C11 120.7(5) . . ?
C13 C12 H12 119.7 . . ?
C17 C18 C19 120.9(4) . . ?
C17 C18 H18 119.5 . . ?
C19 C18 H18 119.5 . . ?
C72 C71 H71 119.2 . . ?
C72 C71 C70 121.7(4) . . ?
C70 C71 H71 119.2 . . ?
C40 C39 C38 120.5(5) . . ?
C40 C39 H39 119.8 . . ?
C38 C39 H39 119.8 . . ?
C111 C110 H110 120.0 . . ?
C109 C110 C111 120.0(4) . . ?
C109 C110 H110 120.0 . . ?
C123 C122 H122 120.3 . . ?
C121 C122 C123 119.3(5) . . ?
C121 C122 H122 120.3 . . ?
O14 C127 C126 129.1(4) . . ?
O14 C127 C128 112.5(4) . . ?
C126 C127 C128 118.3(5) . . ?
C84 C83 H83 119.4 . . ?
C82 C83 C84 121.3(4) . . ?
C82 C83 H83 119.4 . . ?
C58 C57 H57 119.8 . . ?
C56 C57 C58 120.3(4) . . ?
C56 C57 H57 119.8 . . ?
O3 C2 C3 129.7(4) . . ?
O3 C2 C1 114.9(4) . . ?
C3 C2 C1 115.3(4) . . ?
C46 C45 C44 120.3(4) . . ?
C46 C45 H45 119.8 . . ?
C44 C45 H45 119.8 . . ?
C69 C70 H70 120.4 . . ?
C71 C70 C69 119.1(4) . . ?
C71 C70 H70 120.4 . . ?
C55 C56 H56 119.5 . . ?
C57 C56 C55 120.9(4) . . ?
C57 C56 H56 119.5 . . ?
C19 C20 C21 120.1(5) . . ?
C19 C20 H20 120.0 . . ?
C21 C20 H20 120.0 . . ?
F18 C97 C98 114.4(5) . . ?
F18 C97 F16 104.6(5) . . ?
F16 C97 C98 110.3(6) . . ?
F17 C97 F18 109.4(6) . . ?
F17 C97 C98 114.0(4) . . ?
F17 C97 F16 103.0(6) . . ?
F23 C128 F24 107.8(5) . . ?
F23 C128 C127 111.7(5) . . ?
F22 C128 F23 105.8(6) . . ?
F22 C128 F24 105.0(5) . . ?
F22 C128 C127 111.5(5) . . ?
F24 C128 C127 114.4(5) . . ?
C108 C109 H109 119.3 . . ?
C110 C109 C108 121.5(4) . . ?
C110 C109 H109 119.3 . . ?
C117 C116 H116 120.0 . . ?
C115 C116 C117 120.0(5) . . ?
C115 C116 H116 120.0 . . ?
C116 C115 H115 119.5 . . ?
C114 C115 C116 121.0(5) . . ?
C114 C115 H115 119.5 . . ?
F21 C96 F19 107.4(5) . . ?
F21 C96 C95 115.0(4) . . ?
F20 C96 F21 106.6(5) . . ?
F20 C96 F19 104.5(5) . . ?
F20 C96 C95 111.9(5) . . ?
F19 C96 C95 110.8(5) . . ?
C119 C120 H120 119.8 . . ?
C121 C120 C119 120.4(5) . . ?
C121 C120 H120 119.8 . . ?
F6 C33 C34 112.1(5) . . ?
F4 C33 F6 102.8(5) . . ?
F4 C33 C34 112.0(4) . . ?
F5 C33 F6 105.6(5) . . ?
F5 C33 F4 109.5(5) . . ?
F5 C33 C34 114.1(5) . . ?
C113 C114 H114 119.8 . . ?
C115 C114 C113 120.3(5) . . ?
C115 C114 H114 119.9 . . ?
F9 C32 C31 111.7(4) . . ?
F8 C32 F9 105.6(4) . . ?
F8 C32 C31 113.9(5) . . ?
F7 C32 F9 106.3(5) . . ?
F7 C32 F8 107.8(5) . . ?
F7 C32 C31 111.0(4) . . ?
C122 C121 H121 119.3 . . ?
C120 C121 C122 121.4(5) . . ?
C120 C121 H121 119.3 . . ?
F2 C1 F1 101.3(6) . . ?
F2 C1 C2 112.5(5) . . ?
F1 C1 C2 110.8(6) . . ?
F3 C1 F2 108.9(7) . . ?
F3 C1 F1 110.5(6) . . ?
F3 C1 C2 112.3(6) . . ?
N2 C132 H13M 108.7 . . ?
N2 C132 H13N 108.7 . . ?
N2 C132 C131 114.4(4) . . ?
H13M C132 H13N 107.6 . . ?
C131 C132 H13M 108.7 . . ?
C131 C132 H13N 108.7 . . ?
N2 C134 H13O 109.4 . . ?
N2 C134 H13P 109.4 . . ?
H13O C134 H13P 108.0 . . ?
C133 C134 N2 111.0(6) . . ?
C133 C134 H13O 109.4 . . ?
C133 C134 H13P 109.4 . . ?
C132 C131 H13Q 109.5 . . ?
C132 C131 H13R 109.5 . . ?
C132 C131 H13S 109.5 . . ?
H13Q C131 H13R 109.5 . . ?
H13Q C131 H13S 109.5 . . ?
H13R C131 H13S 109.5 . . ?
H13A C137 H13B 109.5 . . ?
H13A C137 H13C 109.5 . . ?
H13B C137 H13C 109.5 . . ?
C138 C137 H13A 109.5 . . ?
C138 C137 H13B 109.5 . . ?
C138 C137 H13C 109.5 . . ?
N1 C138 C137 111.9(5) . . ?
N1 C138 H13D 109.2 . . ?
N1 C138 H13E 109.2 . . ?
C137 C138 H13D 109.2 . . ?
C137 C138 H13E 109.2 . . ?
H13D C138 H13E 107.9 . . ?
N1 C136 H13F 107.6 . . ?
N1 C136 H13G 107.6 . . ?
N1 C136 H13H 108.6 . . ?
N1 C136 H13I 108.6 . . ?
H13F C136 H13G 107.0 . . ?
H13H C136 H13I 107.6 . . ?
C135 C136 N1 119.1(8) . . ?
C135 C136 H13F 107.6 . . ?
C135 C136 H13G 107.6 . . ?
C1B C136 N1 114.7(11) . . ?
C1B C136 H13H 108.6 . . ?
C1B C136 H13I 108.6 . . ?
N1 C140 H14A 108.8 . . ?
N1 C140 H14B 108.8 . . ?
N1 C140 H14C 105.2 . . ?
N1 C140 H14D 105.2 . . ?
N1 C140 C1A 128.3(8) . . ?
H14A C140 H14B 107.7 . . ?
H14C C140 H14D 105.9 . . ?
C141 C140 N1 113.8(8) . . ?
C141 C140 H14A 108.8 . . ?
C141 C140 H14B 108.8 . . ?
C1A C140 H14C 105.2 . . ?
C1A C140 H14D 105.2 . . ?
N2 C130 H13T 107.0 . . ?
N2 C130 H13U 107.0 . . ?
H13T C130 H13U 106.7 . . ?
C129 C130 N2 121.4(7) . . ?
C129 C130 H13T 107.0 . . ?
C129 C130 H13U 107.0 . . ?
C134 C133 H13V 109.5 . . ?
C134 C133 H13W 109.5 . . ?
C134 C133 H13X 109.5 . . ?
H13V C133 H13W 109.5 . . ?
H13V C133 H13X 109.5 . . ?
H13W C133 H13X 109.5 . . ?
C136 C135 H13J 109.5 . . ?
C136 C135 H13K 109.5 . . ?
C136 C135 H13L 109.5 . . ?
H13J C135 H13K 109.5 . . ?
H13J C135 H13L 109.5 . . ?
H13K C135 H13L 109.5 . . ?
C140 C141 H14E 109.5 . . ?
C140 C141 H14F 109.5 . . ?
C140 C141 H14G 109.5 . . ?
H14E C141 H14F 109.5 . . ?
H14E C141 H14G 109.5 . . ?
H14F C141 H14G 109.5 . . ?
C140 C1A H1AA 109.5 . . ?
C140 C1A H1AB 109.5 . . ?
C140 C1A H1AC 109.5 . . ?
H1AA C1A H1AB 109.5 . . ?
H1AA C1A H1AC 109.5 . . ?
H1AB C1A H1AC 109.5 . . ?
C136 C1B H1BA 109.5 . . ?
C136 C1B H1BB 109.5 . . ?
C136 C1B H1BC 109.5 . . ?
H1BA C1B H1BB 109.5 . . ?
H1BA C1B H1BC 109.5 . . ?
H1BB C1B H1BC 109.5 . . ?
C130 C129 H12A 109.5 . . ?
C130 C129 H12B 109.5 . . ?
C130 C129 H12C 109.5 . . ?
H12A C129 H12B 109.5 . . ?
H12A C129 H12C 109.5 . . ?
H12B C129 H12C 109.5 . . ?

loop_
_geom_bond_atom_site_label_1
_geom_bond_atom_site_label_2
_geom_bond_distance
_geom_bond_site_symmetry_2
_geom_bond_publ_flag
Eu1 O8 2.416(3) . ?
Eu1 O6 2.387(3) . ?
Eu1 O7 2.401(3) . ?
Eu1 O5 2.394(3) . ?
Eu1 O4 2.357(3) . ?
Eu1 O2 2.392(3) . ?
Eu1 O1 2.364(3) . ?
Eu1 O3 2.453(3) . ?
Eu2 O15 2.419(3) . ?
Eu2 O10 2.376(3) . ?
Eu2 O9 2.402(3) . ?
Eu2 O12 2.425(2) . ?
Eu2 O11 2.389(3) . ?
Eu2 O13 2.347(3) . ?
Eu2 O16 2.401(3) . ?
Eu2 O14 2.381(3) . ?
O15 C93 1.253(4) . ?
O10 C68 1.255(5) . ?
F12 C64 1.328(5) . ?
O8 C31 1.259(5) . ?
O6 C63 1.254(5) . ?
O7 C29 1.251(5) . ?
O9 C66 1.267(5) . ?
O12 C100 1.255(4) . ?
O5 C61 1.255(5) . ?
F10 C64 1.322(5) . ?
O4 C4 1.252(5) . ?
F11 C64 1.332(5) . ?
O2 C36 1.259(5) . ?
F9 C32 1.338(6) . ?
O1 C34 1.261(5) . ?
O3 C2 1.253(5) . ?
O11 C98 1.262(5) . ?
O13 C125 1.258(5) . ?
O16 C95 1.270(5) . ?
F14 C65 1.320(5) . ?
O14 C127 1.275(5) . ?
F15 C65 1.323(5) . ?
F21 C96 1.311(5) . ?
F6 C33 1.338(6) . ?
F23 C128 1.312(7) . ?
F18 C97 1.280(7) . ?
F20 C96 1.304(8) . ?
F13 C65 1.295(6) . ?
F8 C32 1.321(6) . ?
C60 H60 0.9500 . ?
C60 C59 1.382(6) . ?
C60 C55 1.398(5) . ?
C68 C69 1.497(5) . ?
C68 C67 1.427(6) . ?
C93 C91 1.495(5) . ?
C93 C94 1.419(5) . ?
O17 H17A 0.8703 . ?
O17 H17B 0.8700 . ?
C66 C67 1.367(5) . ?
C66 C65 1.526(6) . ?
C53 C52 1.396(5) . ?
C53 C55 1.485(6) . ?
C53 C54 1.383(6) . ?
F22 C128 1.311(7) . ?
F4 C33 1.326(6) . ?
C59 C61 1.500(5) . ?
C59 C58 1.395(6) . ?
F7 C32 1.312(6) . ?
C29 C27 1.498(6) . ?
C29 C30 1.422(5) . ?
C91 C90 1.393(5) . ?
C91 C92 1.391(5) . ?
C27 C28 1.399(5) . ?
C27 C26 1.394(6) . ?
N2 H2 1.0000 . ?
N2 C132 1.489(6) . ?
N2 C134 1.502(8) . ?
N2 C130 1.455(7) . ?
C52 H52 0.9500 . ?
C52 C51 1.382(6) . ?
C63 C62 1.376(5) . ?
C63 C64 1.533(6) . ?
C10 H10 0.9500 . ?
C10 C9 1.395(5) . ?
C10 C5 1.392(6) . ?
C85 C87 1.480(5) . ?
C85 C86 1.394(6) . ?
C85 C84 1.393(6) . ?
C28 H28 0.9500 . ?
C28 C23 1.397(6) . ?
C62 H62 0.9500 . ?
C62 C61 1.420(5) . ?
C55 C56 1.388(6) . ?
O18 H18A 0.8700 . ?
O18 H18B 0.8699 . ?
C100 C99 1.406(6) . ?
C100 C101 1.504(5) . ?
C74 H74 0.9500 . ?
C74 C69 1.397(6) . ?
C74 C73 1.395(5) . ?
C30 H30 0.9500 . ?
C30 C31 1.379(6) . ?
F24 C128 1.318(6) . ?
F2 C1 1.313(7) . ?
C90 H90 0.9500 . ?
C90 C89 1.378(6) . ?
C80 H80 0.9500 . ?
C80 C75 1.392(6) . ?
C80 C79 1.389(6) . ?
C41 C42 1.400(6) . ?
C41 C43 1.489(6) . ?
C41 C40 1.399(6) . ?
C75 C76 1.402(6) . ?
C75 C73 1.489(6) . ?
C69 C70 1.392(6) . ?
C99 H99 0.9500 . ?
C99 C98 1.373(6) . ?
F1 C1 1.317(7) . ?
C87 C92 1.388(5) . ?
C87 C88 1.396(6) . ?
C25 H25 0.9500 . ?
C25 C26 1.372(7) . ?
C25 C24 1.380(6) . ?
C104 H104 0.9500 . ?
C104 C105 1.383(6) . ?
C104 C103 1.383(6) . ?
C37 C36 1.492(6) . ?
C37 C42 1.394(6) . ?
C37 C38 1.393(6) . ?
C92 H92 0.9500 . ?
C34 C35 1.365(6) . ?
C34 C33 1.537(6) . ?
C58 H58 0.9500 . ?
C58 C57 1.387(6) . ?
C9 C11 1.483(6) . ?
C9 C8 1.400(6) . ?
C15 C14 1.404(5) . ?
C15 C17 1.476(6) . ?
C15 C16 1.393(6) . ?
C67 H67 0.9500 . ?
C14 H14 0.9500 . ?
C14 C13 1.391(7) . ?
C54 H54 0.9500 . ?
C54 C49 1.394(6) . ?
C101 C106 1.377(5) . ?
C101 C102 1.395(6) . ?
C50 H50 0.9500 . ?
C50 C51 1.373(7) . ?
C50 C49 1.395(6) . ?
C11 C16 1.388(6) . ?
C11 C12 1.408(5) . ?
C86 H86 0.9500 . ?
C86 C81 1.388(5) . ?
C35 H35 0.9500 . ?
C35 C36 1.420(6) . ?
C8 H8 0.9500 . ?
C8 C7 1.379(7) . ?
C17 C22 1.399(5) . ?
C17 C18 1.383(6) . ?
C78 H78 0.9500 . ?
C78 C79 1.396(6) . ?
C78 C77 1.374(7) . ?
C22 H22 0.9500 . ?
C22 C21 1.399(6) . ?
C94 H94 0.9500 . ?
C94 C95 1.365(6) . ?
C106 H106 0.9500 . ?
C106 C105 1.398(6) . ?
C4 C5 1.496(5) . ?
C4 C3 1.424(6) . ?
C5 C6 1.394(6) . ?
C88 H88 0.9500 . ?
C88 C89 1.386(6) . ?
C76 H76 0.9500 . ?
C76 C77 1.386(6) . ?
C13 H13 0.9500 . ?
C13 C12 1.365(7) . ?
F19 C96 1.329(7) . ?
C105 C107 1.489(6) . ?
C107 C112 1.387(6) . ?
C107 C108 1.396(6) . ?
C26 H26 0.9500 . ?
C113 C118 1.390(6) . ?
C113 C111 1.487(7) . ?
C113 C114 1.387(6) . ?
C31 C32 1.535(6) . ?
C51 H51 0.9500 . ?
C6 H6 0.9500 . ?
C6 C7 1.387(6) . ?
F5 C33 1.273(6) . ?
C23 C24 1.385(6) . ?
C23 C21 1.496(6) . ?
C48 H48 0.9500 . ?
C48 C47 1.401(6) . ?
C48 C43 1.378(6) . ?
C47 C49 1.486(6) . ?
C47 C46 1.381(6) . ?
C98 C97 1.539(6) . ?
C16 H16 0.9500 . ?
C73 C72 1.397(6) . ?
C89 H89 0.9500 . ?
C72 H72 0.9500 . ?
C72 C71 1.364(6) . ?
C42 H42 0.9500 . ?
C79 C81 1.488(6) . ?
C123 C125 1.499(6) . ?
C123 C124 1.380(6) . ?
C123 C122 1.399(6) . ?
C119 C124 1.393(6) . ?
C119 C117 1.492(7) . ?
C119 C120 1.392(6) . ?
C7 H7 0.9500 . ?
C24 H24 0.9500 . ?
C95 C96 1.529(6) . ?
C118 H118 0.9500 . ?
C118 C117 1.382(6) . ?
C102 H102 0.9500 . ?
C102 C103 1.380(6) . ?
C43 C44 1.395(6) . ?
F16 C97 1.326(8) . ?
C112 H112 0.9500 . ?
C112 C111 1.395(6) . ?
C40 H40 0.9500 . ?
C40 C39 1.374(6) . ?
C125 C126 1.420(6) . ?
C38 H38 0.9500 . ?
C38 C39 1.380(6) . ?
C19 H19 0.9500 . ?
C19 C18 1.389(7) . ?
C19 C20 1.390(6) . ?
C3 H3 0.9500 . ?
C3 C2 1.387(6) . ?
F17 C97 1.278(6) . ?
C46 H46 0.9500 . ?
C46 C45 1.376(7) . ?
C77 H77 0.9500 . ?
N1 H1 1.0000 . ?
N1 C138 1.503(7) . ?
N1 C136 1.527(7) . ?
N1 C140 1.476(8) . ?
C84 H84 0.9500 . ?
C84 C83 1.383(6) . ?
C126 H126 0.9500 . ?
C126 C127 1.360(6) . ?
C124 H124 0.9500 . ?
C111 C110 1.385(6) . ?
C21 C20 1.394(6) . ?
C103 H103 0.9500 . ?
C108 H108 0.9500 . ?
C108 C109 1.382(7) . ?
C117 C116 1.403(6) . ?
C82 H82 0.9500 . ?
C82 C81 1.398(6) . ?
C82 C83 1.382(6) . ?
C44 H44 0.9500 . ?
C44 C45 1.387(6) . ?
C12 H12 0.9500 . ?
C18 H18 0.9500 . ?
C71 H71 0.9500 . ?
C71 C70 1.385(6) . ?
C39 H39 0.9500 . ?
C110 H110 0.9500 . ?
C110 C109 1.374(7) . ?
C122 H122 0.9500 . ?
C122 C121 1.384(7) . ?
C127 C128 1.533(7) . ?
C83 H83 0.9500 . ?
C57 H57 0.9500 . ?
C57 C56 1.383(6) . ?
C2 C1 1.547(7) . ?
C45 H45 0.9500 . ?
C70 H70 0.9500 . ?
C56 H56 0.9500 . ?
C20 H20 0.9500 . ?
F3 C1 1.250(10) . ?
C109 H109 0.9500 . ?
C116 H116 0.9500 . ?
C116 C115 1.377(7) . ?
C115 H115 0.9500 . ?
C115 C114 1.373(7) . ?
C120 H120 0.9500 . ?
C120 C121 1.359(7) . ?
C114 H114 0.9500 . ?
C121 H121 0.9500 . ?
C132 H13M 0.9900 . ?
C132 H13N 0.9900 . ?
C132 C131 1.513(7) . ?
C134 H13O 0.9900 . ?
C134 H13P 0.9900 . ?
C134 C133 1.499(10) . ?
C131 H13Q 0.9800 . ?
C131 H13R 0.9800 . ?
C131 H13S 0.9800 . ?
C137 H13A 0.9800 . ?
C137 H13B 0.9800 . ?
C137 H13C 0.9800 . ?
C137 C138 1.516(8) . ?
C138 H13D 0.9900 . ?
C138 H13E 0.9900 . ?
C136 H13F 0.9900 . ?
C136 H13G 0.9900 . ?
C136 H13H 0.9900 . ?
C136 H13I 0.9900 . ?
C136 C135 1.410(11) . ?
C136 C1B 1.38(2) . ?
C140 H14A 0.9900 . ?
C140 H14B 0.9900 . ?
C140 H14C 0.9900 . ?
C140 H14D 0.9900 . ?
C140 C141 1.400(14) . ?
C140 C1A 1.521(15) . ?
C130 H13T 0.9900 . ?
C130 H13U 0.9900 . ?
C130 C129 1.340(10) . ?
C133 H13V 0.9800 . ?
C133 H13W 0.9800 . ?
C133 H13X 0.9800 . ?
C135 H13J 0.9800 . ?
C135 H13K 0.9800 . ?
C135 H13L 0.9800 . ?
C141 H14E 0.9800 . ?
C141 H14F 0.9800 . ?
C141 H14G 0.9800 . ?
C1A H1AA 0.9800 . ?
C1A H1AB 0.9800 . ?
C1A H1AC 0.9800 . ?
C1B H1BA 0.9800 . ?
C1B H1BB 0.9800 . ?
C1B H1BC 0.9800 . ?
C129 H12A 0.9800 . ?
C129 H12B 0.9800 . ?
C129 H12C 0.9800 . ?

loop_
_geom_torsion_atom_site_label_1
_geom_torsion_atom_site_label_2
_geom_torsion_atom_site_label_3
_geom_torsion_atom_site_label_4
_geom_torsion
_geom_torsion_site_symmetry_1
_geom_torsion_site_symmetry_2
_geom_torsion_site_symmetry_3
_geom_torsion_site_symmetry_4
_geom_torsion_publ_flag
Eu1 O8 C31 C30 11.8(7) . . . . ?
Eu1 O8 C31 C32 -170.6(3) . . . . ?
Eu1 O6 C63 C62 -12.1(7) . . . . ?
Eu1 O6 C63 C64 166.9(3) . . . . ?
Eu1 O7 C29 C27 153.5(3) . . . . ?
Eu1 O7 C29 C30 -27.4(6) . . . . ?
Eu1 O5 C61 C59 -155.9(3) . . . . ?
Eu1 O5 C61 C62 25.6(6) . . . . ?
Eu1 O4 C4 C5 -143.7(3) . . . . ?
Eu1 O4 C4 C3 36.2(7) . . . . ?
Eu1 O2 C36 C37 159.5(3) . . . . ?
Eu1 O2 C36 C35 -20.1(6) . . . . ?
Eu1 O1 C34 C35 13.2(8) . . . . ?
Eu1 O1 C34 C33 -166.9(3) . . . . ?
Eu1 O3 C2 C3 -17.6(9) . . . . ?
Eu1 O3 C2 C1 160.7(5) . . . . ?
Eu2 O15 C93 C91 -159.2(3) . . . . ?
Eu2 O15 C93 C94 21.3(7) . . . . ?
Eu2 O10 C68 C69 141.6(3) . . . . ?
Eu2 O10 C68 C67 -39.7(6) . . . . ?
Eu2 O9 C66 C67 17.2(7) . . . . ?
Eu2 O9 C66 C65 -160.3(3) . . . . ?
Eu2 O12 C100 C99 31.1(7) . . . . ?
Eu2 O12 C100 C101 -150.0(3) . . . . ?
Eu2 O11 C98 C99 -15.7(8) . . . . ?
Eu2 O11 C98 C97 164.2(4) . . . . ?
Eu2 O13 C125 C123 149.0(3) . . . . ?
Eu2 O13 C125 C126 -31.9(6) . . . . ?
Eu2 O16 C95 C94 -17.6(8) . . . . ?
Eu2 O16 C95 C96 164.0(4) . . . . ?
Eu2 O14 C127 C126 20.8(7) . . . . ?
Eu2 O14 C127 C128 -159.1(3) . . . . ?
O15 C93 C91 C90 -173.7(4) . . . . ?
O15 C93 C91 C92 5.1(6) . . . . ?
O15 C93 C94 C95 0.2(7) . . . . ?
O10 C68 C69 C74 19.6(6) . . . . ?
O10 C68 C69 C70 -157.6(4) . . . . ?
O10 C68 C67 C66 7.8(7) . . . . ?
O8 C31 C32 F9 32.6(6) . . . . ?
O8 C31 C32 F8 152.1(4) . . . . ?
O8 C31 C32 F7 -86.0(5) . . . . ?
O6 C63 C62 C61 -6.2(7) . . . . ?
O6 C63 C64 F12 173.2(4) . . . . ?
O6 C63 C64 F10 -65.4(5) . . . . ?
O6 C63 C64 F11 52.8(5) . . . . ?
O7 C29 C27 C28 4.6(5) . . . . ?
O7 C29 C27 C26 -174.5(4) . . . . ?
O7 C29 C30 C31 -0.4(6) . . . . ?
O9 C66 C67 C68 2.7(7) . . . . ?
O9 C66 C65 F14 -155.2(4) . . . . ?
O9 C66 C65 F15 -37.8(6) . . . . ?
O9 C66 C65 F13 82.2(5) . . . . ?
O12 C100 C99 C98 -2.2(8) . . . . ?
O12 C100 C101 C106 -32.0(6) . . . . ?
O12 C100 C101 C102 147.6(4) . . . . ?
O4 C4 C5 C10 -22.1(6) . . . . ?
O4 C4 C5 C6 155.3(4) . . . . ?
O4 C4 C3 C2 -1.9(9) . . . . ?
O1 C34 C35 C36 0.6(8) . . . . ?
O1 C34 C33 F6 -128.7(5) . . . . ?
O1 C34 C33 F4 116.3(5) . . . . ?
O1 C34 C33 F5 -8.8(7) . . . . ?
O3 C2 C1 F2 145.6(6) . . . . ?
O3 C2 C1 F1 32.9(9) . . . . ?
O3 C2 C1 F3 -91.1(8) . . . . ?
O11 C98 C97 F18 20.1(8) . . . . ?
O11 C98 C97 F16 -97.5(6) . . . . ?
O11 C98 C97 F17 147.2(6) . . . . ?
O13 C125 C126 C127 1.3(7) . . . . ?
O16 C95 C96 F21 -172.8(6) . . . . ?
O16 C95 C96 F20 65.3(7) . . . . ?
O16 C95 C96 F19 -50.9(7) . . . . ?
O14 C127 C128 F23 59.5(7) . . . . ?
O14 C127 C128 F22 -58.6(6) . . . . ?
O14 C127 C128 F24 -177.6(5) . . . . ?
C60 C59 C61 O5 -12.8(5) . . . . ?
C60 C59 C61 C62 165.8(4) . . . . ?
C60 C59 C58 C57 2.0(6) . . . . ?
C60 C55 C56 C57 2.4(6) . . . . ?
C68 C69 C70 C71 176.5(5) . . . . ?
C93 C91 C90 C89 -180.0(4) . . . . ?
C93 C91 C92 C87 -177.8(4) . . . . ?
C93 C94 C95 O16 -1.3(9) . . . . ?
C93 C94 C95 C96 177.0(5) . . . . ?
C53 C52 C51 C50 0.8(6) . . . . ?
C53 C55 C56 C57 -177.3(4) . . . . ?
C53 C54 C49 C50 2.5(6) . . . . ?
C53 C54 C49 C47 -176.1(4) . . . . ?
C59 C60 C55 C53 177.5(4) . . . . ?
C59 C60 C55 C56 -2.2(6) . . . . ?
C59 C58 C57 C56 -1.8(7) . . . . ?
C29 C27 C28 C23 179.8(4) . . . . ?
C29 C27 C26 C25 178.6(4) . . . . ?
C29 C30 C31 O8 7.4(7) . . . . ?
C29 C30 C31 C32 -170.2(4) . . . . ?
C91 C93 C94 C95 -179.3(5) . . . . ?
C91 C90 C89 C88 -2.3(8) . . . . ?
C27 C29 C30 C31 178.7(4) . . . . ?
C27 C28 C23 C24 1.7(6) . . . . ?
C27 C28 C23 C21 -176.3(4) . . . . ?
C52 C53 C55 C60 144.0(4) . . . . ?
C52 C53 C55 C56 -36.3(6) . . . . ?
C52 C53 C54 C49 -2.1(6) . . . . ?
C63 C62 C61 O5 0.0(6) . . . . ?
C63 C62 C61 C59 -178.5(4) . . . . ?
C10 C9 C11 C16 28.3(6) . . . . ?
C10 C9 C11 C12 -154.0(4) . . . . ?
C10 C9 C8 C7 0.0(6) . . . . ?
C10 C5 C6 C7 0.3(7) . . . . ?
C85 C87 C92 C91 173.2(4) . . . . ?
C85 C87 C88 C89 -174.3(5) . . . . ?
C85 C86 C81 C79 178.6(4) . . . . ?
C85 C86 C81 C82 1.6(6) . . . . ?
C85 C84 C83 C82 -0.3(7) . . . . ?
C28 C27 C26 C25 -0.5(6) . . . . ?
C28 C23 C24 C25 -1.0(6) . . . . ?
C28 C23 C21 C22 28.7(6) . . . . ?
C28 C23 C21 C20 -152.5(4) . . . . ?
C62 C63 C64 F12 -7.6(6) . . . . ?
C62 C63 C64 F10 113.7(4) . . . . ?
C62 C63 C64 F11 -128.0(4) . . . . ?
C55 C60 C59 C61 179.0(4) . . . . ?
C55 C60 C59 C58 0.0(6) . . . . ?
C55 C53 C52 C51 -178.3(4) . . . . ?
C55 C53 C54 C49 176.7(4) . . . . ?
C100 C99 C98 O11 -5.5(9) . . . . ?
C100 C99 C98 C97 174.6(5) . . . . ?
C100 C101 C106 C105 -179.5(4) . . . . ?
C100 C101 C102 C103 179.9(4) . . . . ?
C61 C59 C58 C57 -176.9(4) . . . . ?
C74 C69 C70 C71 -0.6(7) . . . . ?
C74 C73 C72 C71 -1.8(7) . . . . ?
C30 C29 C27 C28 -174.6(4) . . . . ?
C30 C29 C27 C26 6.3(6) . . . . ?
C30 C31 C32 F9 -149.5(4) . . . . ?
C30 C31 C32 F8 -29.9(6) . . . . ?
C30 C31 C32 F7 92.0(6) . . . . ?
C90 C91 C92 C87 1.1(7) . . . . ?
C80 C75 C76 C77 0.9(6) . . . . ?
C80 C75 C73 C74 -24.6(6) . . . . ?
C80 C75 C73 C72 155.6(4) . . . . ?
C80 C79 C81 C86 31.9(6) . . . . ?
C80 C79 C81 C82 -151.3(4) . . . . ?
C41 C43 C44 C45 179.6(4) . . . . ?
C41 C40 C39 C38 -0.4(7) . . . . ?
C75 C80 C79 C78 1.8(6) . . . . ?
C75 C80 C79 C81 -175.6(4) . . . . ?
C75 C76 C77 C78 -0.7(7) . . . . ?
C75 C73 C72 C71 178.0(5) . . . . ?
C69 C68 C67 C66 -173.5(4) . . . . ?
C69 C74 C73 C75 -177.2(4) . . . . ?
C69 C74 C73 C72 2.6(7) . . . . ?
C99 C100 C101 C106 147.0(4) . . . . ?
C99 C100 C101 C102 -33.5(6) . . . . ?
C99 C98 C97 F18 -159.9(5) . . . . ?
C99 C98 C97 F16 82.4(6) . . . . ?
C99 C98 C97 F17 -32.8(9) . . . . ?
C87 C85 C86 C81 -177.8(4) . . . . ?
C87 C85 C84 C83 177.0(4) . . . . ?
C87 C88 C89 C90 1.1(8) . . . . ?
C104 C105 C107 C112 -149.2(5) . . . . ?
C104 C105 C107 C108 30.0(7) . . . . ?
C37 C38 C39 C40 0.0(7) . . . . ?
C92 C91 C90 C89 1.2(7) . . . . ?
C92 C87 C88 C89 1.1(7) . . . . ?
C34 C35 C36 O2 2.3(7) . . . . ?
C34 C35 C36 C37 -177.4(4) . . . . ?
C58 C59 C61 O5 166.1(4) . . . . ?
C58 C59 C61 C62 -15.3(6) . . . . ?
C58 C57 C56 C55 -0.5(7) . . . . ?
C9 C10 C5 C4 177.8(4) . . . . ?
C9 C10 C5 C6 0.3(7) . . . . ?
C9 C11 C16 C15 177.8(4) . . . . ?
C9 C11 C12 C13 -176.5(4) . . . . ?
C9 C8 C7 C6 0.6(7) . . . . ?
C15 C14 C13 C12 0.3(7) . . . . ?
C15 C17 C22 C21 -180.0(4) . . . . ?
C15 C17 C18 C19 179.7(4) . . . . ?
C67 C68 C69 C74 -159.1(4) . . . . ?
C67 C68 C69 C70 23.7(7) . . . . ?
C67 C66 C65 F14 27.0(6) . . . . ?
C67 C66 C65 F15 144.5(4) . . . . ?
C67 C66 C65 F13 -95.6(5) . . . . ?
C14 C15 C17 C22 146.9(4) . . . . ?
C14 C15 C17 C18 -32.7(6) . . . . ?
C14 C15 C16 C11 -1.0(6) . . . . ?
C14 C13 C12 C11 -1.4(7) . . . . ?
C54 C53 C52 C51 0.4(6) . . . . ?
C54 C53 C55 C60 -34.6(5) . . . . ?
C54 C53 C55 C56 145.1(4) . . . . ?
C101 C100 C99 C98 178.9(4) . . . . ?
C101 C106 C105 C104 -0.6(7) . . . . ?
C101 C106 C105 C107 -179.0(4) . . . . ?
C101 C102 C103 C104 -0.2(7) . . . . ?
C11 C9 C8 C7 178.5(4) . . . . ?
C86 C85 C87 C92 -35.5(6) . . . . ?
C86 C85 C87 C88 139.8(5) . . . . ?
C86 C85 C84 C83 0.6(7) . . . . ?
C35 C34 C33 F6 51.2(6) . . . . ?
C35 C34 C33 F4 -63.7(7) . . . . ?
C35 C34 C33 F5 171.2(6) . . . . ?
C8 C9 C11 C16 -150.2(4) . . . . ?
C8 C9 C11 C12 27.5(6) . . . . ?
C17 C15 C14 C13 -177.2(4) . . . . ?
C17 C15 C16 C11 177.1(4) . . . . ?
C17 C22 C21 C23 179.0(4) . . . . ?
C17 C22 C21 C20 0.2(7) . . . . ?
C78 C79 C81 C86 -145.4(4) . . . . ?
C78 C79 C81 C82 31.4(6) . . . . ?
C22 C17 C18 C19 0.0(7) . . . . ?
C22 C21 C20 C19 0.2(7) . . . . ?
C94 C93 C91 C90 5.8(7) . . . . ?
C94 C93 C91 C92 -175.4(4) . . . . ?
C94 C95 C96 F21 8.6(9) . . . . ?
C94 C95 C96 F20 -113.3(5) . . . . ?
C94 C95 C96 F19 130.5(5) . . . . ?
C106 C101 C102 C103 -0.5(7) . . . . ?
C106 C105 C107 C112 29.1(7) . . . . ?
C106 C105 C107 C108 -151.7(5) . . . . ?
C4 C5 C6 C7 -177.1(4) . . . . ?
C4 C3 C2 O3 -5.9(10) . . . . ?
C4 C3 C2 C1 175.8(6) . . . . ?
C65 C66 C67 C68 -179.9(4) . . . . ?
C5 C10 C9 C11 -179.0(4) . . . . ?
C5 C10 C9 C8 -0.4(6) . . . . ?
C5 C4 C3 C2 178.0(5) . . . . ?
C5 C6 C7 C8 -0.7(7) . . . . ?
C88 C87 C92 C91 -2.2(7) . . . . ?
C76 C75 C73 C74 154.7(4) . . . . ?
C76 C75 C73 C72 -25.1(7) . . . . ?
C105 C104 C103 C102 0.5(7) . . . . ?
C105 C107 C112 C111 -178.3(4) . . . . ?
C105 C107 C108 C109 -179.4(5) . . . . ?
C107 C112 C111 C113 178.0(5) . . . . ?
C107 C112 C111 C110 -2.9(8) . . . . ?
C107 C108 C109 C110 -1.5(8) . . . . ?
C26 C27 C28 C23 -1.0(6) . . . . ?
C26 C25 C24 C23 -0.4(7) . . . . ?
C113 C118 C117 C119 -179.0(4) . . . . ?
C113 C118 C117 C116 0.4(7) . . . . ?
C113 C111 C110 C109 -179.8(5) . . . . ?
C51 C50 C49 C54 -1.3(6) . . . . ?
C51 C50 C49 C47 177.2(4) . . . . ?
C23 C21 C20 C19 -178.6(4) . . . . ?
C36 C37 C42 C41 -178.7(4) . . . . ?
C36 C37 C38 C39 178.8(4) . . . . ?
C48 C47 C49 C54 37.2(6) . . . . ?
C48 C47 C49 C50 -141.3(4) . . . . ?
C48 C47 C46 C45 -1.6(7) . . . . ?
C48 C43 C44 C45 -0.1(7) . . . . ?
C47 C48 C43 C41 178.3(4) . . . . ?
C47 C48 C43 C44 -2.1(7) . . . . ?
C47 C46 C45 C44 -0.5(8) . . . . ?
C16 C15 C14 C13 0.9(6) . . . . ?
C16 C15 C17 C22 -31.2(6) . . . . ?
C16 C15 C17 C18 149.2(4) . . . . ?
C16 C11 C12 C13 1.3(6) . . . . ?
C73 C74 C69 C68 -178.7(4) . . . . ?
C73 C74 C69 C70 -1.4(7) . . . . ?
C73 C75 C76 C77 -178.4(4) . . . . ?
C73 C72 C71 C70 -0.2(8) . . . . ?
C64 C63 C62 C61 174.8(4) . . . . ?
C72 C71 C70 C69 1.4(8) . . . . ?
C42 C41 C43 C48 -18.5(6) . . . . ?
C42 C41 C43 C44 161.9(4) . . . . ?
C42 C41 C40 C39 0.5(6) . . . . ?
C42 C37 C36 O2 18.6(6) . . . . ?
C42 C37 C36 C35 -161.7(4) . . . . ?
C42 C37 C38 C39 0.2(7) . . . . ?
C79 C80 C75 C76 -1.5(6) . . . . ?
C79 C80 C75 C73 177.8(4) . . . . ?
C79 C78 C77 C76 0.9(7) . . . . ?
C123 C125 C126 C127 -179.6(4) . . . . ?
C123 C122 C121 C120 0.9(8) . . . . ?
C119 C117 C116 C115 -178.0(4) . . . . ?
C119 C120 C121 C122 -1.9(9) . . . . ?
C24 C25 C26 C27 1.2(7) . . . . ?
C24 C23 C21 C22 -149.2(4) . . . . ?
C24 C23 C21 C20 29.6(7) . . . . ?
C118 C113 C111 C112 -37.1(7) . . . . ?
C118 C113 C111 C110 143.9(5) . . . . ?
C118 C113 C114 C115 3.6(7) . . . . ?
C118 C117 C116 C115 2.6(7) . . . . ?
C102 C101 C106 C105 1.0(7) . . . . ?
C49 C50 C51 C52 -0.3(7) . . . . ?
C49 C47 C46 C45 176.2(4) . . . . ?
C43 C41 C42 C37 178.6(4) . . . . ?
C43 C41 C40 C39 -178.4(4) . . . . ?
C43 C48 C47 C49 -175.0(4) . . . . ?
C43 C48 C47 C46 2.9(7) . . . . ?
C43 C44 C45 C46 1.4(8) . . . . ?
C112 C107 C108 C109 -0.3(8) . . . . ?
C112 C111 C110 C109 1.1(8) . . . . ?
C40 C41 C42 C37 -0.3(6) . . . . ?
C40 C41 C43 C48 160.3(4) . . . . ?
C40 C41 C43 C44 -19.3(6) . . . . ?
C125 C123 C124 C119 178.3(4) . . . . ?
C125 C123 C122 C121 -179.6(5) . . . . ?
C125 C126 C127 O14 3.2(8) . . . . ?
C125 C126 C127 C128 -176.9(5) . . . . ?
C38 C37 C36 O2 -159.9(4) . . . . ?
C38 C37 C36 C35 19.7(6) . . . . ?
C38 C37 C42 C41 -0.1(6) . . . . ?
C3 C4 C5 C10 158.0(5) . . . . ?
C3 C4 C5 C6 -24.6(7) . . . . ?
C3 C2 C1 F2 -35.8(9) . . . . ?
C3 C2 C1 F1 -148.5(6) . . . . ?
C3 C2 C1 F3 87.5(8) . . . . ?
C46 C47 C49 C54 -140.7(4) . . . . ?
C46 C47 C49 C50 40.9(6) . . . . ?
C77 C78 C79 C80 -1.5(6) . . . . ?
C77 C78 C79 C81 175.9(4) . . . . ?
C84 C85 C87 C92 148.1(5) . . . . ?
C84 C85 C87 C88 -36.6(7) . . . . ?
C84 C85 C86 C81 -1.2(6) . . . . ?
C126 C127 C128 F23 -120.4(6) . . . . ?
C126 C127 C128 F22 121.4(6) . . . . ?
C126 C127 C128 F24 2.5(8) . . . . ?
C124 C123 C125 O13 8.6(6) . . . . ?
C124 C123 C125 C126 -170.5(4) . . . . ?
C124 C123 C122 C121 1.3(7) . . . . ?
C124 C119 C117 C118 33.4(6) . . . . ?
C124 C119 C117 C116 -145.9(5) . . . . ?
C124 C119 C120 C121 0.6(7) . . . . ?
C111 C113 C118 C117 173.1(4) . . . . ?
C111 C113 C114 C115 -172.8(5) . . . . ?
C111 C110 C109 C108 1.0(9) . . . . ?
C21 C23 C24 C25 176.9(4) . . . . ?
C103 C104 C105 C106 -0.1(7) . . . . ?
C103 C104 C105 C107 178.2(4) . . . . ?
C108 C107 C112 C111 2.5(8) . . . . ?
C117 C119 C124 C123 -178.7(4) . . . . ?
C117 C119 C120 C121 -179.0(5) . . . . ?
C117 C116 C115 C114 -2.5(8) . . . . ?
C81 C82 C83 C84 0.7(7) . . . . ?
C12 C11 C16 C15 0.0(6) . . . . ?
C18 C17 C22 C21 -0.3(6) . . . . ?
C18 C19 C20 C21 -0.5(7) . . . . ?
C122 C123 C125 O13 -170.4(4) . . . . ?
C122 C123 C125 C126 10.4(7) . . . . ?
C122 C123 C124 C119 -2.6(7) . . . . ?
C83 C82 C81 C86 -1.2(7) . . . . ?
C83 C82 C81 C79 -178.1(4) . . . . ?
C20 C19 C18 C17 0.4(7) . . . . ?
C116 C115 C114 C113 -0.7(8) . . . . ?
C120 C119 C124 C123 1.7(7) . . . . ?
C120 C119 C117 C118 -147.0(5) . . . . ?
C120 C119 C117 C116 33.7(7) . . . . ?
C33 C34 C35 C36 -179.3(4) . . . . ?
C114 C113 C118 C117 -3.4(7) . . . . ?
C114 C113 C111 C112 139.2(5) . . . . ?
C114 C113 C111 C110 -39.8(8) . . . . ?
C132 N2 C134 C133 59.8(6) . . . . ?
C132 N2 C130 C129 -76.2(10) . . . . ?
C134 N2 C132 C131 59.6(7) . . . . ?
C134 N2 C130 C129 155.8(9) . . . . ?
C138 N1 C136 C135 -66.6(9) . . . . ?
C138 N1 C136 C1B -165.4(14) . . . . ?
C138 N1 C140 C141 173.3(8) . . . . ?
C138 N1 C140 C1A 64.8(12) . . . . ?
C136 N1 C138 C137 -163.4(6) . . . . ?
C136 N1 C140 C141 47.4(9) . . . . ?
C136 N1 C140 C1A -61.1(13) . . . . ?
C140 N1 C138 C137 67.3(7) . . . . ?
C140 N1 C136 C135 63.3(9) . . . . ?
C140 N1 C136 C1B -35.5(15) . . . . ?
C130 N2 C132 C131 -66.8(7) . . . . ?
C130 N2 C134 C133 -172.2(6) . . . . ?
